data_4118744
loop_
_publ_author_name
'Timothy K. Beng'
'William S. Tyree'
'Trent Parker'
'Chicheung Su'
'Paul G. Williard'
'Robert E. Gawley'

_publ_section_title
;
 Dynamics of Catalytic Resolution of 2-Lithio-N-Boc-piperidine by Ligand
 Exchange
;
_journal_name_full 'Journal of the American Chemical Society'
_journal_page_first 16845
_journal_page_last 16855
_journal_paper_doi 10.1021/ja307796e
_journal_volume 134
_journal_year 2012
_chemical_formula_sum 'C104 H212 Li16 N16 O10'
_chemical_formula_weight 1957.94
_chemical_name_common ccs27jan11
_space_group_crystal_system triclinic
_space_group_IT_number 1
_space_group_name_Hall 'P 1'
_space_group_name_H-M_alt 'P 1'
_symmetry_space_group_name_Hall 'P 1'
_symmetry_space_group_name_H-M 'P 1'
_atom_sites_solution_hydrogens geom
_atom_sites_solution_primary direct
_atom_sites_solution_secondary difmap
_cell_angle_alpha 64.950(5)
_cell_angle_beta 76.278(5)
_cell_angle_gamma 88.581(6)
_cell_formula_units_Z 1
_cell_length_a 11.668(4)
_cell_length_b 17.093(6)
_cell_length_c 18.174(6)
_cell_measurement_temperature 173.(2)
_cell_volume 3178.2(19)
_computing_structure_refinement 'SHELXL-97 (Sheldrick, 2008)'
_computing_structure_solution 'SHELXS-97 (Sheldrick, 2008)'
_diffrn_ambient_temperature 173.(2)
_diffrn_measured_fraction_theta_full 0.835
_diffrn_measured_fraction_theta_max 0.835
_diffrn_radiation_wavelength 0.71073
_diffrn_reflns_av_R_equivalents 0.0381
_diffrn_reflns_av_sigmaI/netI 0.0720
_diffrn_reflns_limit_h_max 14
_diffrn_reflns_limit_h_min -13
_diffrn_reflns_limit_k_max 21
_diffrn_reflns_limit_k_min -20
_diffrn_reflns_limit_l_max 21
_diffrn_reflns_limit_l_min -22
_diffrn_reflns_number 21236
_diffrn_reflns_theta_full 26.48
_diffrn_reflns_theta_max 26.48
_diffrn_reflns_theta_min 1.80
_exptl_absorpt_coefficient_mu 0.063
_exptl_absorpt_correction_T_max 0.745
_exptl_absorpt_correction_T_min 0.530
_exptl_absorpt_correction_type empirical
_exptl_absorpt_process_details
;
;
_exptl_crystal_colour 'clear colourless'
_exptl_crystal_density_diffrn 1.023
_exptl_crystal_description chunk
_exptl_crystal_F_000 1076
_exptl_crystal_size_max 0.340
_exptl_crystal_size_mid 0.300
_exptl_crystal_size_min 0.280
_refine_diff_density_max 0.869
_refine_diff_density_min -0.564
_refine_ls_abs_structure_details 'Flack H D (1983), Acta Cryst. A39, 876-881'
_refine_ls_abs_structure_Flack -0.9(11)
_refine_ls_extinction_method none
_refine_ls_goodness_of_fit_ref 1.036
_refine_ls_hydrogen_treatment constr
_refine_ls_matrix_type full
_refine_ls_number_parameters 1343
_refine_ls_number_reflns 18549
_refine_ls_number_restraints 3
_refine_ls_restrained_S_all 1.036
_refine_ls_R_factor_all 0.0923
_refine_ls_R_factor_gt 0.0753
_refine_ls_shift/su_max 0.001
_refine_ls_shift/su_mean 0.000
_refine_ls_structure_factor_coef Fsqd
_refine_ls_weighting_details 'calc w=1/[\s^2^(Fo^2^)+(0.1434P)^2^+0.6473P] where P=(Fo^2^+2Fc^2^)/3'
_refine_ls_weighting_scheme calc
_refine_ls_wR_factor_gt 0.2011
_refine_ls_wR_factor_ref 0.2277
_reflns_number_gt 14814
_reflns_number_total 18549
_reflns_threshold_expression >2sigma(I)
_cod_data_source_file ja307796e_si_002.cif
_cod_data_source_block I
_cod_database_code 4118744

loop_
_space_group_symop_operation_xyz
'x, y, z'

loop_
_atom_site_type_symbol
_atom_site_label
_atom_site_fract_x
_atom_site_fract_y
_atom_site_fract_z
_atom_site_U_iso_or_equiv
_atom_site_adp_type
_atom_site_calc_flag
_atom_site_refinement_flags
_atom_site_occupancy
C C1 1.0492(7) 0.4167(5) -0.3873(4) 0.090(2) Uani d . 1
H H1A 0.9667 0.403 -0.3543 0.135 Uiso calc R 1
H H1B 1.0613 0.393 -0.4288 0.135 Uiso calc R 1
H H1C 1.0671 0.4798 -0.4162 0.135 Uiso calc R 1
C C2 1.1304(5) 0.3773(3) -0.3296(3) 0.0628(13) Uani d . 1
H H2 1.1111 0.313 -0.3011 0.075 Uiso calc R 1
C C3 1.2641(7) 0.3964(5) -0.3784(4) 0.094(2) Uani d . 1
H H3A 1.2855 0.459 -0.4053 0.142 Uiso calc R 1
H H3B 1.2775 0.3745 -0.4214 0.142 Uiso calc R 1
H H3C 1.3131 0.3675 -0.3392 0.142 Uiso calc R 1
C C4 1.1136(4) 0.4108(3) -0.2614(3) 0.0490(10) Uani d . 1
H H4A 1.1748 0.3878 -0.2301 0.059 Uiso calc R 1
H H4B 1.1293 0.4747 -0.29 0.059 Uiso calc R 1
C C5 0.9940(4) 0.3891(3) -0.1980(2) 0.0409(9) Uani d . 1
H H5 0.9341 0.4168 -0.2303 0.049 Uiso calc R 1
C C6 0.9548(4) 0.2920(3) -0.1503(3) 0.0500(10) Uani d . 1
H H6A 0.8715 0.2845 -0.1177 0.06 Uiso calc R 1
H H6B 0.9573 0.268 -0.1915 0.06 Uiso calc R 1
C C7 1.1245(6) 0.2044(4) -0.1309(3) 0.0758(17) Uani d . 1
H H7A 1.1929 0.2482 -0.164 0.091 Uiso calc R 1
H H7B 1.0994 0.184 -0.1687 0.091 Uiso calc R 1
C C8 1.1577(7) 0.1291(4) -0.0594(4) 0.088(2) Uani d . 1
H H8A 1.2323 0.1446 -0.0498 0.106 Uiso calc R 1
H H8B 1.1675 0.0775 -0.0712 0.106 Uiso calc R 1
C C9 1.0537(7) 0.1119(4) 0.0166(3) 0.084(2) Uani d . 1
H H9A 1.0239 0.0499 0.0449 0.101 Uiso calc R 1
H H9B 1.0783 0.1276 0.0575 0.101 Uiso calc R 1
C C10 0.9600(5) 0.1673(3) -0.0169(3) 0.0617(14) Uani d . 1
H H10 0.909 0.1345 -0.0334 0.074 Uiso calc R 1
C C11 0.8810(5) 0.1969(4) 0.0462(3) 0.0637(14) Uani d . 1
H H11A 0.815 0.2266 0.0231 0.076 Uiso calc R 1
H H11B 0.8464 0.1454 0.0991 0.076 Uiso calc R 1
C C12 0.8734(4) 0.4374(3) -0.0994(3) 0.0558(11) Uani d . 1
H H12A 0.8282 0.4654 -0.1414 0.084 Uiso calc R 1
H H12B 0.8753 0.4721 -0.0682 0.084 Uiso calc R 1
H H12C 0.8357 0.3793 -0.0604 0.084 Uiso calc R 1
C C13 1.0241(6) 0.0585(4) 0.4121(4) 0.0783(17) Uani d . 1
H H13A 0.9382 0.051 0.4355 0.117 Uiso calc R 1
H H13B 1.0634 0.0273 0.4571 0.117 Uiso calc R 1
H H13C 1.0438 0.0353 0.37 0.117 Uiso calc R 1
C C14 1.0656(4) 0.1534(3) 0.3715(3) 0.0516(11) Uani d . 1
H H14 1.1528 0.1593 0.3463 0.062 Uiso calc R 1
C C15 1.0454(4) 0.1905(4) 0.4361(3) 0.0600(13) Uani d . 1
H H15A 0.9603 0.1867 0.4611 0.09 Uiso calc R 1
H H15B 1.0773 0.2514 0.4085 0.09 Uiso calc R 1
H H15C 1.0856 0.1574 0.4801 0.09 Uiso calc R 1
C C16 1.0058(4) 0.2036(3) 0.3000(3) 0.0457(10) Uani d . 1
H H16A 1.0126 0.1716 0.265 0.055 Uiso calc R 1
H H16B 0.9204 0.202 0.3255 0.055 Uiso calc R 1
C C17 1.0507(3) 0.2987(3) 0.2412(2) 0.0406(9) Uani d . 1
H H17 1.0399 0.3312 0.2766 0.049 Uiso calc R 1
C C18 1.1842(3) 0.3096(3) 0.1974(2) 0.0412(9) Uani d . 1
H H18A 1.2104 0.3722 0.1661 0.049 Uiso calc R 1
H H18B 1.2292 0.2839 0.2407 0.049 Uiso calc R 1
C C19 1.2484(4) 0.1792(3) 0.1741(3) 0.0547(11) Uani d . 1
H H19A 1.1782 0.1367 0.1977 0.066 Uiso calc R 1
H H19B 1.2874 0.1707 0.2194 0.066 Uiso calc R 1
C C20 1.3336(8) 0.1669(5) 0.1035(4) 0.101(2) Uani d . 1
H H20A 1.4102 0.1502 0.1176 0.121 Uiso calc R 1
H H20B 1.3004 0.1212 0.0927 0.121 Uiso calc R 1
C C21 1.3497(5) 0.2533(4) 0.0280(3) 0.0679(15) Uani d . 1
H H21A 1.3013 0.2526 -0.0097 0.081 Uiso calc R 1
H H21B 1.4338 0.2676 -0.0037 0.081 Uiso calc R 1
C C22 1.3089(4) 0.3187(4) 0.0629(3) 0.0563(12) Uani d . 1
H H22 1.3751 0.3368 0.0802 0.068 Uiso calc R 1
C C23 1.2648(4) 0.3988(4) 0.0013(3) 0.0568(12) Uani d . 1
H H23A 1.2478 0.4411 0.0257 0.068 Uiso calc R 1
H H23B 1.3281 0.4263 -0.0511 0.068 Uiso calc R 1
C C24 0.9938(4) 0.4296(3) 0.1415(3) 0.0541(11) Uani d . 1
H H24A 0.9864 0.4518 0.1839 0.081 Uiso calc R 1
H H24B 0.9339 0.4527 0.1098 0.081 Uiso calc R 1
H H24C 1.0729 0.4477 0.1031 0.081 Uiso calc R 1
C C25 0.6203(7) 0.0187(4) 0.2486(4) 0.0842(19) Uani d . 1
H H25A 0.6989 0.0291 0.2101 0.126 Uiso calc R 1
H H25B 0.5655 0.0554 0.2183 0.126 Uiso calc R 1
H H25C 0.5915 -0.0424 0.271 0.126 Uiso calc R 1
C C26 0.6280(5) 0.0402(3) 0.3203(3) 0.0540(11) Uani d . 1
H H26 0.5458 0.0354 0.3551 0.065 Uiso calc R 1
C C27 0.6965(7) -0.0236(4) 0.3746(4) 0.0822(18) Uani d . 1
H H27A 0.7773 -0.0206 0.3415 0.123 Uiso calc R 1
H H27B 0.6581 -0.0821 0.3964 0.123 Uiso calc R 1
H H27C 0.699 -0.01 0.4214 0.123 Uiso calc R 1
C C28 0.6829(4) 0.1326(3) 0.2890(3) 0.0451(9) Uani d . 1
H H28A 0.6895 0.1408 0.3386 0.054 Uiso calc R 1
H H28B 0.7645 0.1368 0.255 0.054 Uiso calc R 1
C C29 0.6212(4) 0.2082(3) 0.2373(2) 0.0415(9) Uani d . 1
H H29 0.62 0.2013 0.1855 0.05 Uiso calc R 1
C C30 0.4909(4) 0.2083(3) 0.2819(3) 0.0456(10) Uani d . 1
H H30A 0.453 0.2532 0.2417 0.055 Uiso calc R 1
H H30B 0.4488 0.1514 0.2988 0.055 Uiso calc R 1
C C31 0.4549(4) 0.1461(3) 0.4361(3) 0.0573(12) Uani d . 1
H H31A 0.5287 0.1171 0.4429 0.069 Uiso calc R 1
H H31B 0.3947 0.1049 0.4382 0.069 Uiso calc R 1
C C32 0.4109(5) 0.1771(4) 0.5034(3) 0.0674(14) Uani d . 1
H H32A 0.4767 0.1855 0.5258 0.081 Uiso calc R 1
H H32B 0.3491 0.1347 0.5501 0.081 Uiso calc R 1
C C33 0.3601(4) 0.2629(4) 0.4599(3) 0.0610(12) Uani d . 1
H H33A 0.4045 0.3111 0.4607 0.073 Uiso calc R 1
H H33B 0.2758 0.2607 0.4883 0.073 Uiso calc R 1
C C34 0.3731(3) 0.2756(3) 0.3693(3) 0.0482(10) Uani d . 1
H H34 0.3008 0.2483 0.366 0.058 Uiso calc R 1
C C35 0.3941(4) 0.3700(3) 0.3052(3) 0.0491(10) Uani d . 1
H H35A 0.3936 0.373 0.2497 0.059 Uiso calc R 1
H H35B 0.3278 0.4019 0.3208 0.059 Uiso calc R 1
C C36 0.6591(4) 0.3583(3) 0.1377(3) 0.0502(10) Uani d . 1
H H36A 0.6665 0.3393 0.0931 0.075 Uiso calc R 1
H H36B 0.7115 0.4111 0.1169 0.075 Uiso calc R 1
H H36C 0.577 0.3702 0.1551 0.075 Uiso calc R 1
C C37 0.3654(6) 0.6589(5) 0.4502(4) 0.0803(17) Uani d . 1
H H37A 0.3499 0.6783 0.495 0.12 Uiso calc R 1
H H37B 0.3304 0.5993 0.4727 0.12 Uiso calc R 1
H H37C 0.3302 0.697 0.405 0.12 Uiso calc R 1
C C38 0.4974(5) 0.6622(3) 0.4163(3) 0.0579(12) Uani d . 1
H H38 0.5315 0.6246 0.4638 0.069 Uiso calc R 1
C C39 0.5533(7) 0.7543(4) 0.3816(4) 0.086(2) Uani d . 1
H H39A 0.5264 0.7915 0.3318 0.129 Uiso calc R 1
H H39B 0.6397 0.7545 0.3664 0.129 Uiso calc R 1
H H39C 0.5297 0.7763 0.4244 0.129 Uiso calc R 1
C C40 0.5232(4) 0.6256(3) 0.3507(3) 0.0493(10) Uani d . 1
H H40A 0.4797 0.5675 0.3771 0.059 Uiso calc R 1
H H40B 0.4879 0.6627 0.3044 0.059 Uiso calc R 1
C C41 0.6511(4) 0.6162(3) 0.3112(3) 0.0461(10) Uani d . 1
H H41 0.6937 0.6755 0.2811 0.055 Uiso calc R 1
C C42 0.7166(4) 0.5597(3) 0.3784(3) 0.0506(11) Uani d . 1
H H42A 0.8013 0.5627 0.3504 0.061 Uiso calc R 1
H H42B 0.7117 0.5847 0.4191 0.061 Uiso calc R 1
C C43 0.5935(5) 0.4480(4) 0.5076(3) 0.0627(13) Uani d . 1
H H43A 0.518 0.4748 0.5022 0.075 Uiso calc R 1
H H43B 0.6326 0.4719 0.5373 0.075 Uiso calc R 1
C C44 0.5699(7) 0.3520(5) 0.5562(4) 0.0913(19) Uani d . 1
H H44A 0.498 0.3307 0.548 0.11 Uiso calc R 1
H H44B 0.5605 0.3343 0.6169 0.11 Uiso calc R 1
C C45 0.6806(7) 0.3190(5) 0.5189(4) 0.098(2) Uani d . 1
H H45A 0.6591 0.2784 0.4975 0.118 Uiso calc R 1
H H45B 0.7248 0.2884 0.5618 0.118 Uiso calc R 1
C C46 0.7617(5) 0.4052(4) 0.4415(3) 0.0644(14) Uani d . 1
H H46 0.8253 0.4254 0.4595 0.077 Uiso calc R 1
C C47 0.8099(7) 0.3801(7) 0.3752(6) 0.114(3) Uani d . 1
H H47A 0.8705 0.4266 0.3323 0.137 Uiso calc R 1
H H47B 0.8516 0.3274 0.3985 0.137 Uiso calc R 1
C C48 0.7687(4) 0.5945(4) 0.1951(3) 0.0553(11) Uani d . 1
H H48A 0.8039 0.6535 0.1756 0.083 Uiso calc R 1
H H48B 0.764 0.5843 0.1467 0.083 Uiso calc R 1
H H48C 0.8179 0.5527 0.2269 0.083 Uiso calc R 1
C C49 0.1171(5) 0.5046(5) 0.3092(5) 0.100(2) Uani d . 1
H H49A 0.1655 0.4739 0.3483 0.151 Uiso calc R 1
H H49B 0.1294 0.4843 0.2652 0.151 Uiso calc R 1
H H49C 0.0333 0.4933 0.3397 0.151 Uiso calc R 1
C C50 0.1529(4) 0.6022(4) 0.2694(3) 0.0587(12) Uani d . 1
H H50 0.1078 0.6331 0.2263 0.07 Uiso calc R 1
C C51 0.1203(5) 0.6321(5) 0.3385(4) 0.0812(17) Uani d . 1
H H51A 0.1701 0.6064 0.3778 0.122 Uiso calc R 1
H H51B 0.0369 0.6137 0.3684 0.122 Uiso calc R 1
H H51C 0.1328 0.6954 0.3141 0.122 Uiso calc R 1
C C52 0.2853(4) 0.6220(3) 0.2282(3) 0.0446(9) Uani d . 1
H H52A 0.3278 0.5868 0.2707 0.054 Uiso calc R 1
H H52B 0.3061 0.6836 0.2132 0.054 Uiso calc R 1
C C53 0.3340(4) 0.6064(3) 0.1491(3) 0.0461(10) Uani d . 1
H H53 0.3122 0.5442 0.1647 0.055 Uiso calc R 1
C C54 0.2787(4) 0.6616(3) 0.0761(3) 0.0479(10) Uani d . 1
H H54A 0.3074 0.6444 0.0297 0.058 Uiso calc R 1
H H54B 0.1917 0.6485 0.0954 0.058 Uiso calc R 1
C C55 0.2094(5) 0.7982(4) 0.0795(3) 0.0634(13) Uani d . 1
H H55A 0.2113 0.7871 0.1373 0.076 Uiso calc R 1
H H55B 0.1311 0.7759 0.0809 0.076 Uiso calc R 1
C C56 0.2332(7) 0.8938(4) 0.0220(4) 0.090(2) Uani d . 1
H H56A 0.275 0.924 0.0453 0.109 Uiso calc R 1
H H56B 0.1584 0.9206 0.0136 0.109 Uiso calc R 1
C C57 0.3111(5) 0.8983(4) -0.0606(4) 0.0770(17) Uani d . 1
H H57A 0.2735 0.93 -0.1072 0.092 Uiso calc R 1
H H57B 0.3896 0.9286 -0.0737 0.092 Uiso calc R 1
C C58 0.3244(4) 0.8050(3) -0.0490(3) 0.0533(11) Uani d . 1
H H58 0.2597 0.7858 -0.0668 0.064 Uiso calc R 1
C C59 0.4432(4) 0.7923(4) -0.0967(3) 0.0556(12) Uani d . 1
H H59A 0.4427 0.7317 -0.0897 0.067 Uiso calc R 1
H H59B 0.454 0.8305 -0.1572 0.067 Uiso calc R 1
C C60 0.5161(4) 0.5825(3) 0.0685(3) 0.0540(11) Uani d . 1
H H60A 0.4847 0.522 0.0913 0.081 Uiso calc R 1
H H60B 0.6024 0.5854 0.0597 0.081 Uiso calc R 1
H H60C 0.4962 0.616 0.0148 0.081 Uiso calc R 1
C C61 1.0602(6) 1.0905(4) -0.2667(5) 0.090(2) Uani d . 1
H H61A 1.0783 1.0725 -0.3125 0.135 Uiso calc R 1
H H61B 1.088 1.0488 -0.2192 0.135 Uiso calc R 1
H H61C 1.1002 1.1481 -0.2861 0.135 Uiso calc R 1
C C62 0.9277(5) 1.0938(3) -0.2396(3) 0.0649(14) Uani d . 1
H H62 0.9109 1.1117 -0.1926 0.078 Uiso calc R 1
C C63 0.8859(7) 1.1612(4) -0.3120(4) 0.089(2) Uani d . 1
H H63A 0.9341 1.2162 -0.3342 0.133 Uiso calc R 1
H H63B 0.8027 1.1694 -0.2924 0.133 Uiso calc R 1
H H63C 0.8938 1.1416 -0.3563 0.133 Uiso calc R 1
C C64 0.8612(4) 1.0040(3) -0.2078(3) 0.0537(11) Uani d . 1
H H64A 0.7757 1.0118 -0.2023 0.064 Uiso calc R 1
H H64B 0.8876 0.9825 -0.2513 0.064 Uiso calc R 1
C C65 0.8763(4) 0.9342(3) -0.1245(3) 0.0498(11) Uani d . 1
H H65 0.9629 0.9265 -0.1315 0.06 Uiso calc R 1
C C66 0.8352(4) 0.9586(3) -0.0495(3) 0.0493(10) Uani d . 1
H H66A 0.8584 0.9142 -0.0002 0.059 Uiso calc R 1
H H66B 0.8774 1.0147 -0.064 0.059 Uiso calc R 1
C C67 0.6717(5) 1.0544(3) -0.0682(3) 0.0591(12) Uani d . 1
H H67A 0.6719 1.0686 -0.127 0.071 Uiso calc R 1
H H67B 0.7266 1.0976 -0.068 0.071 Uiso calc R 1
C C68 0.5459(6) 1.0537(4) -0.0168(4) 0.087(2) Uani d . 1
H H68A 0.5347 1.1086 -0.0109 0.104 Uiso calc R 1
H H68B 0.4854 1.0446 -0.0431 0.104 Uiso calc R 1
C C69 0.5397(5) 0.9771(4) 0.0681(3) 0.0675(14) Uani d . 1
H H69A 0.5199 0.9966 0.1134 0.081 Uiso calc R 1
H H69B 0.4776 0.9321 0.0796 0.081 Uiso calc R 1
C C70 0.6588(5) 0.9409(3) 0.0647(3) 0.0524(11) Uani d . 1
H H70 0.7099 0.9709 0.0837 0.063 Uiso calc R 1
C C71 0.6520(5) 0.8437(3) 0.1170(3) 0.0517(11) Uani d . 1
H H71A 0.7333 0.8259 0.1179 0.062 Uiso calc R 1
H H71B 0.6083 0.8299 0.1754 0.062 Uiso calc R 1
C C72 0.8597(5) 0.7794(3) -0.0448(3) 0.0610(12) Uani d . 1
H H72A 0.9464 0.7863 -0.059 0.092 Uiso calc R 1
H H72B 0.8337 0.7245 -0.0431 0.092 Uiso calc R 1
H H72C 0.8281 0.7793 0.0103 0.092 Uiso calc R 1
C C73 0.5381(5) 0.9580(4) -0.3516(5) 0.086(2) Uani d . 1
H H73A 0.5067 0.897 -0.3229 0.13 Uiso calc R 1
H H73B 0.5069 0.9878 -0.4012 0.13 Uiso calc R 1
H H73C 0.5139 0.9855 -0.3134 0.13 Uiso calc R 1
C C74 0.6715(7) 0.9636(5) -0.3783(9) 0.175(6) Uani d . 1
H H74 0.6769 0.9581 -0.4316 0.211 Uiso calc R 1
C C75 0.7219(6) 1.0577(4) -0.4191(6) 0.109(3) Uani d . 1
H H75A 0.8086 1.0604 -0.4332 0.163 Uiso calc R 1
H H75B 0.6944 1.0839 -0.3801 0.163 Uiso calc R 1
H H75C 0.6951 1.0895 -0.4703 0.163 Uiso calc R 1
C C76 0.7343(5) 0.9034(4) -0.3488(7) 0.132(4) Uani d . 1
H H76A 0.768 0.9186 -0.3109 0.158 Uiso calc R 1
H H76B 0.8016 0.911 -0.3969 0.158 Uiso calc R 1
C C77 0.7031(4) 0.8052(3) -0.3017(4) 0.0617(14) Uani d . 1
H H77 0.6156 0.7957 -0.2766 0.074 Uiso calc R 1
C C78 0.7304(4) 0.7602(3) -0.3610(3) 0.0525(11) Uani d . 1
H H78A 0.7001 0.6984 -0.3287 0.063 Uiso calc R 1
H H78B 0.6874 0.7869 -0.4054 0.063 Uiso calc R 1
C C79 0.8939(5) 0.8307(5) -0.4886(3) 0.0777(17) Uani d . 1
H H79A 0.8883 0.8893 -0.4903 0.093 Uiso calc R 1
H H79B 0.8391 0.8236 -0.5198 0.093 Uiso calc R 1
C C80 1.0162(8) 0.8228(8) -0.5297(6) 0.139(4) Uani d . 1
H H80A 1.0745 0.8589 -0.5231 0.166 Uiso calc R 1
H H80B 1.0259 0.8389 -0.59 0.166 Uiso calc R 1
C C81 1.0274(8) 0.7232(7) -0.4792(5) 0.121(3) Uani d . 1
H H81A 1.0941 0.7141 -0.4523 0.146 Uiso calc R 1
H H81B 1.0405 0.6937 -0.5168 0.146 Uiso calc R 1
C C82 0.8987(5) 0.6852(4) -0.4069(3) 0.0659(14) Uani d . 1
H H82 0.8419 0.6566 -0.4233 0.079 Uiso calc R 1
C C83 0.9431(13) 0.6292(7) -0.3447(8) 0.214(8) Uani d . 1
H H83A 1.0024 0.5996 -0.3703 0.256 Uiso calc R 1
H H83B 0.8775 0.5846 -0.306 0.256 Uiso calc R 1
C C84 0.7149(4) 0.6812(4) -0.1769(3) 0.0617(13) Uani d . 1
H H84A 0.6281 0.6771 -0.1615 0.093 Uiso calc R 1
H H84B 0.744 0.6618 -0.1261 0.093 Uiso calc R 1
H H84C 0.742 0.6443 -0.2057 0.093 Uiso calc R 1
C C85 1.4683(4) 0.5805(3) -0.2722(3) 0.0518(11) Uani d . 1
H H85 1.5005 0.6422 -0.2953 0.062 Uiso calc R 1
C C86 1.5202(4) 0.5270(3) -0.1992(3) 0.0564(12) Uani d . 1
H H86A 1.5076 0.5534 -0.1597 0.085 Uiso calc R 1
H H86B 1.6053 0.5252 -0.22 0.085 Uiso calc R 1
H H86C 1.4814 0.468 -0.1707 0.085 Uiso calc R 1
C C87 1.5067(6) 0.5496(5) -0.3410(4) 0.0805(18) Uani d . 1
H H87A 1.5933 0.5532 -0.3581 0.121 Uiso calc R 1
H H87B 1.4765 0.5864 -0.3895 0.121 Uiso calc R 1
H H87C 1.4748 0.4894 -0.3198 0.121 Uiso calc R 1
C C88 1.3322(4) 0.5768(3) -0.2462(3) 0.0415(9) Uani d . 1
H H88A 1.3035 0.6007 -0.2979 0.05 Uiso calc R 1
H H88B 1.3012 0.5151 -0.2147 0.05 Uiso calc R 1
C C89 1.2781(3) 0.6244(3) -0.1930(2) 0.0373(8) Uani d . 1
H H89 1.3081 0.6002 -0.1412 0.045 Uiso calc R 1
C C90 1.3148(3) 0.7232(3) -0.2381(3) 0.0435(9) Uani d . 1
H H90A 1.2835 0.7488 -0.1983 0.052 Uiso calc R 1
H H90B 1.4023 0.7322 -0.2529 0.052 Uiso calc R 1
C C91 1.3599(4) 0.7817(3) -0.3915(3) 0.0568(12) Uani d . 1
H H91A 1.3626 0.7274 -0.3988 0.068 Uiso calc R 1
H H91B 1.4399 0.7987 -0.3908 0.068 Uiso calc R 1
C C92 1.3184(6) 0.8522(4) -0.4607(3) 0.0734(15) Uani d . 1
H H92A 1.2765 0.8274 -0.4884 0.088 Uiso calc R 1
H H92B 1.3862 0.8922 -0.5032 0.088 Uiso calc R 1
C C93 1.2352(5) 0.8993(3) -0.4192(3) 0.0658(14) Uani d . 1
H H93A 1.2612 0.962 -0.446 0.079 Uiso calc R 1
H H93B 1.1537 0.8921 -0.4239 0.079 Uiso calc R 1
C C94 1.2395(4) 0.8593(3) -0.3283(3) 0.0527(11) Uani d . 1
H H94 1.304 0.8914 -0.3218 0.063 Uiso calc R 1
C C95 1.1237(4) 0.8586(3) -0.2678(3) 0.0507(11) Uani d . 1
H H95A 1.1361 0.837 -0.2106 0.061 Uiso calc R 1
H H95B 1.1007 0.9186 -0.2842 0.061 Uiso calc R 1
C C96 1.0960(4) 0.6246(3) -0.0969(3) 0.0477(10) Uani d . 1
H H96A 1.1339 0.5945 -0.0508 0.072 Uiso calc R 1
H H96B 1.0112 0.6061 -0.0776 0.072 Uiso calc R 1
H H96C 1.1072 0.6873 -0.1153 0.072 Uiso calc R 1
C C97 0.2757(10) 0.8970(9) 0.2732(7) 0.165(5) Uani d . 1
H H97A 0.2543 0.8835 0.3331 0.247 Uiso calc R 1
H H97B 0.3428 0.9414 0.2442 0.247 Uiso calc R 1
H H97C 0.2979 0.8445 0.2661 0.247 Uiso calc R 1
C C98 0.1757(10) 0.9290(6) 0.2383(6) 0.126(3) Uani d . 1
H H98A 0.1355 0.9671 0.2632 0.152 Uiso calc R 1
H H98B 0.2047 0.9644 0.1771 0.152 Uiso calc R 1
C C99 -0.0080(9) 0.8934(8) 0.2242(6) 0.133(4) Uani d . 1
H H99A 0.0144 0.9321 0.1634 0.16 Uiso calc R 1
H H99B -0.0498 0.927 0.2539 0.16 Uiso calc R 1
C C100 -0.0900(10) 0.8167(11) 0.2407(10) 0.188(6) Uani d . 1
H H10A -0.0513 0.7868 0.207 0.282 Uiso calc R 1
H H10B -0.1638 0.8374 0.2253 0.282 Uiso calc R 1
H H10C -0.1077 0.7764 0.3003 0.282 Uiso calc R 1
C C101 0.6718(15) 0.3114(11) 0.7908(15) 0.243(11) Uani d . 1
H H10D 0.7174 0.2615 0.813 0.364 Uiso calc R 1
H H10E 0.6688 0.3459 0.8226 0.364 Uiso calc R 1
H H10F 0.7099 0.3471 0.7316 0.364 Uiso calc R 1
C C102 0.5570(11) 0.2822(6) 0.7985(5) 0.123(3) Uani d . 1
H H10G 0.5124 0.2575 0.8582 0.148 Uiso calc R 1
H H10H 0.5157 0.3316 0.7664 0.148 Uiso calc R 1
C C103 0.4460(9) 0.1815(9) 0.7762(7) 0.147(4) Uani d . 1
H H10I 0.4033 0.1544 0.8363 0.176 Uiso calc R 1
H H10J 0.3996 0.2286 0.7466 0.176 Uiso calc R 1
C C104 0.4487(14) 0.1175(9) 0.7442(8) 0.166(5) Uani d . 1
H H10K 0.4956 0.1419 0.6858 0.248 Uiso calc R 1
H H10L 0.3678 0.1003 0.7468 0.248 Uiso calc R 1
H H10M 0.4846 0.0667 0.778 0.248 Uiso calc R 1
Li Li1 1.1216(6) 0.4739(5) -0.1045(4) 0.0457(16) Uani d . 1
Li Li2 1.0478(7) 0.3288(5) -0.0461(4) 0.0468(16) Uani d . 1
Li Li3 1.0665(6) 0.2977(5) 0.0910(4) 0.0425(15) Uani d . 1
Li Li4 0.8599(6) 0.2810(5) 0.1470(4) 0.0470(17) Uani d . 1
Li Li5 0.8127(6) 0.3289(5) 0.2550(5) 0.0462(16) Uani d . 1
Li Li6 0.6103(6) 0.3212(5) 0.3106(4) 0.0451(16) Uani d . 1
Li Li7 0.6217(6) 0.4499(5) 0.3306(4) 0.0422(15) Uani d . 1
Li Li8 0.5188(6) 0.5279(5) 0.2255(4) 0.0470(16) Uani d . 1
Li Li9 0.5831(7) 0.6770(5) 0.1577(4) 0.0478(16) Uani d . 1
Li Li10 0.4801(6) 0.7551(5) 0.0514(5) 0.0505(17) Uani d . 1
Li Li11 0.6478(6) 0.8576(5) -0.0343(4) 0.0453(15) Uani d . 1
Li Li12 0.6834(6) 0.8135(6) -0.1441(5) 0.056(2) Uani d . 1
Li Li13 0.8889(6) 0.8210(6) -0.2047(5) 0.057(2) Uani d . 1
Li Li14 0.9258(6) 0.7585(4) -0.3022(4) 0.0412(15) Uani d . 1
Li Li15 1.1067(6) 0.7062(5) -0.2702(5) 0.0469(16) Uani d . 1
Li Li16 1.0338(6) 0.5578(4) -0.2102(5) 0.0445(15) Uani d . 1
N N1 0.9949(3) 0.4307(2) -0.1414(2) 0.0400(7) Uani d . 1
N N2 1.0265(4) 0.2417(2) -0.0929(2) 0.0490(9) Uani d . 1
N N3 0.9761(3) 0.3342(2) 0.1830(2) 0.0417(8) Uani d . 1
N N4 1.2127(3) 0.2682(2) 0.1384(2) 0.0419(8) Uani d . 1
N N5 0.6923(3) 0.2898(2) 0.2097(2) 0.0401(7) Uani d . 1
N N6 0.4767(3) 0.2250(2) 0.3567(2) 0.0418(8) Uani d . 1
N N7 0.6503(3) 0.5840(2) 0.2488(2) 0.0417(8) Uani d . 1
N N8 0.6697(3) 0.4676(2) 0.4248(2) 0.0435(8) Uani d . 1
N N9 0.4641(3) 0.6188(2) 0.1275(2) 0.0427(8) Uani d . 1
N N10 0.3060(3) 0.7560(2) 0.0436(2) 0.0445(8) Uani d . 1
N N11 0.8165(3) 0.8510(2) -0.1079(2) 0.0490(9) Uani d . 1
N N12 0.7066(3) 0.9655(2) -0.0260(2) 0.0459(8) Uani d . 1
N N13 0.7600(3) 0.7702(3) -0.2321(3) 0.0538(10) Uani d . 1
N N14 0.8581(3) 0.7655(3) -0.4012(2) 0.0485(8) Uani d . 1
N N15 1.1495(3) 0.6036(2) -0.1670(2) 0.0384(7) Uani d . 1
N N16 1.2737(3) 0.7700(2) -0.3141(2) 0.0428(8) Uani d . 1
O O1 0.9443(3) 0.25324(19) 0.06341(17) 0.0455(7) Uani d . 1
O O2 1.1620(2) 0.37954(19) -0.01790(16) 0.0448(7) Uani d . 1
O O3 0.5007(2) 0.41142(19) 0.29837(18) 0.0444(6) Uani d . 1
O O4 0.7344(2) 0.3635(2) 0.33486(18) 0.0438(7) Uani d . 1
O O5 0.5401(2) 0.8103(2) -0.07056(17) 0.0459(7) Uani d . 1
O O6 0.5967(3) 0.79567(19) 0.08760(17) 0.0471(7) Uani d . 1
O O7 0.9940(3) 0.65117(19) -0.29625(19) 0.0503(7) Uani d . 1
O O8 1.0311(2) 0.80656(19) -0.26622(18) 0.0431(6) Uani d . 1
O O9 0.0959(5) 0.8639(4) 0.2526(3) 0.0973(14) Uani d . 1
O O10 0.5602(5) 0.2195(4) 0.7684(3) 0.0969(14) Uani d . 1

loop_
_atom_site_aniso_label
_atom_site_aniso_U_11
_atom_site_aniso_U_22
_atom_site_aniso_U_33
_atom_site_aniso_U_12
_atom_site_aniso_U_13
_atom_site_aniso_U_23
C1 0.141(6) 0.086(5) 0.057(3) 0.025(4) -0.028(4) -0.043(3)
C2 0.091(4) 0.051(3) 0.048(3) 0.006(3) -0.005(2) -0.028(2)
C3 0.108(5) 0.099(5) 0.073(4) 0.012(4) 0.007(4) -0.050(4)
C4 0.069(3) 0.039(2) 0.039(2) 0.003(2) -0.009(2) -0.0195(19)
C5 0.053(2) 0.036(2) 0.0353(19) -0.0017(18) -0.0130(17) -0.0158(17)
C6 0.069(3) 0.044(2) 0.044(2) -0.001(2) -0.014(2) -0.025(2)
C7 0.109(5) 0.059(3) 0.055(3) 0.032(3) -0.009(3) -0.027(3)
C8 0.131(6) 0.060(4) 0.061(3) 0.039(4) -0.017(3) -0.021(3)
C9 0.148(6) 0.046(3) 0.047(3) 0.023(4) -0.011(3) -0.018(2)
C10 0.102(4) 0.037(2) 0.043(2) -0.006(3) -0.006(3) -0.020(2)
C11 0.078(3) 0.066(3) 0.043(2) -0.021(3) 0.003(2) -0.028(2)
C12 0.061(3) 0.054(3) 0.062(3) 0.009(2) -0.015(2) -0.034(2)
C13 0.100(4) 0.052(3) 0.065(3) 0.001(3) -0.028(3) -0.006(3)
C14 0.043(2) 0.060(3) 0.044(2) 0.000(2) -0.0090(18) -0.016(2)
C15 0.049(2) 0.081(4) 0.037(2) 0.000(2) -0.0058(19) -0.016(2)
C16 0.041(2) 0.052(3) 0.046(2) 0.0021(19) -0.0114(18) -0.023(2)
C17 0.039(2) 0.048(2) 0.0374(19) 0.0039(18) -0.0066(16) -0.0224(18)
C18 0.040(2) 0.044(2) 0.038(2) 0.0000(18) -0.0105(17) -0.0150(18)
C19 0.056(3) 0.054(3) 0.054(3) 0.015(2) -0.019(2) -0.021(2)
C20 0.132(6) 0.091(5) 0.060(3) 0.061(5) -0.008(4) -0.026(3)
C21 0.062(3) 0.085(4) 0.047(3) 0.022(3) -0.004(2) -0.026(3)
C22 0.039(2) 0.080(4) 0.043(2) 0.008(2) -0.0080(18) -0.021(2)
C23 0.046(2) 0.067(3) 0.045(2) 0.000(2) -0.0060(19) -0.015(2)
C24 0.055(3) 0.053(3) 0.057(3) 0.014(2) -0.015(2) -0.026(2)
C25 0.140(6) 0.049(3) 0.077(4) -0.010(3) -0.043(4) -0.030(3)
C26 0.071(3) 0.038(2) 0.059(3) 0.003(2) -0.026(2) -0.021(2)
C27 0.126(5) 0.045(3) 0.083(4) 0.017(3) -0.052(4) -0.022(3)
C28 0.051(2) 0.042(2) 0.049(2) 0.0008(19) -0.0153(19) -0.0233(19)
C29 0.055(2) 0.037(2) 0.041(2) 0.0008(19) -0.0183(18) -0.0213(18)
C30 0.048(2) 0.042(2) 0.049(2) 0.0018(19) -0.0236(19) -0.0166(19)
C31 0.057(3) 0.052(3) 0.051(3) 0.010(2) -0.013(2) -0.012(2)
C32 0.074(3) 0.067(3) 0.046(3) 0.010(3) -0.002(2) -0.017(2)
C33 0.046(2) 0.072(3) 0.056(3) 0.001(2) 0.000(2) -0.025(3)
C34 0.0304(19) 0.050(3) 0.056(2) 0.0008(18) -0.0045(17) -0.018(2)
C35 0.036(2) 0.049(3) 0.065(3) 0.0075(19) -0.0186(19) -0.024(2)
C36 0.050(2) 0.049(3) 0.047(2) 0.003(2) -0.0086(19) -0.019(2)
C37 0.095(4) 0.082(4) 0.073(4) 0.029(4) -0.011(3) -0.048(3)
C38 0.086(3) 0.048(3) 0.046(2) 0.016(3) -0.017(2) -0.026(2)
C39 0.111(5) 0.072(4) 0.086(4) -0.009(4) 0.003(4) -0.057(4)
C40 0.061(3) 0.046(3) 0.047(2) 0.016(2) -0.018(2) -0.025(2)
C41 0.065(3) 0.031(2) 0.047(2) -0.002(2) -0.020(2) -0.0175(18)
C42 0.049(2) 0.063(3) 0.045(2) 0.002(2) -0.0113(19) -0.028(2)
C43 0.079(3) 0.061(3) 0.040(2) 0.009(3) -0.005(2) -0.019(2)
C44 0.105(5) 0.096(5) 0.075(4) 0.022(4) -0.021(4) -0.040(4)
C45 0.123(6) 0.089(5) 0.070(4) 0.034(4) -0.011(4) -0.030(4)
C46 0.084(3) 0.075(4) 0.067(3) 0.039(3) -0.048(3) -0.047(3)
C47 0.115(5) 0.165(8) 0.161(7) 0.094(6) -0.097(6) -0.135(7)
C48 0.054(3) 0.061(3) 0.047(2) 0.004(2) -0.006(2) -0.022(2)
C49 0.040(3) 0.087(5) 0.156(7) -0.016(3) 0.015(3) -0.054(5)
C50 0.046(2) 0.063(3) 0.064(3) 0.008(2) -0.009(2) -0.027(3)
C51 0.069(3) 0.092(5) 0.066(3) 0.000(3) 0.014(3) -0.034(3)
C52 0.043(2) 0.048(3) 0.039(2) -0.0010(19) -0.0064(17) -0.0181(19)
C53 0.046(2) 0.043(2) 0.052(2) 0.0066(19) -0.0136(19) -0.023(2)
C54 0.042(2) 0.057(3) 0.052(2) 0.011(2) -0.0115(18) -0.030(2)
C55 0.066(3) 0.060(3) 0.054(3) 0.030(3) -0.007(2) -0.020(2)
C56 0.105(5) 0.070(4) 0.069(4) 0.036(4) 0.005(3) -0.020(3)
C57 0.075(4) 0.070(4) 0.063(3) 0.029(3) -0.010(3) -0.011(3)
C58 0.049(2) 0.069(3) 0.036(2) 0.011(2) -0.0144(18) -0.016(2)
C59 0.054(2) 0.076(3) 0.037(2) 0.003(2) -0.0071(19) -0.027(2)
C60 0.059(3) 0.055(3) 0.057(3) 0.020(2) -0.020(2) -0.030(2)
C61 0.091(4) 0.065(4) 0.115(5) -0.022(3) 0.010(4) -0.056(4)
C62 0.089(4) 0.044(3) 0.058(3) -0.010(3) 0.002(3) -0.029(2)
C63 0.128(6) 0.061(4) 0.065(3) -0.005(4) -0.008(4) -0.023(3)
C64 0.060(3) 0.052(3) 0.058(3) -0.004(2) -0.002(2) -0.039(2)
C65 0.051(2) 0.051(3) 0.062(3) 0.000(2) -0.011(2) -0.040(2)
C66 0.058(3) 0.052(3) 0.055(2) 0.006(2) -0.016(2) -0.038(2)
C67 0.081(3) 0.041(3) 0.053(3) 0.012(2) -0.014(2) -0.019(2)
C68 0.100(4) 0.070(4) 0.066(3) 0.030(4) 0.011(3) -0.025(3)
C69 0.085(4) 0.065(3) 0.056(3) 0.022(3) -0.005(3) -0.035(3)
C70 0.079(3) 0.043(2) 0.042(2) 0.006(2) -0.013(2) -0.026(2)
C71 0.072(3) 0.047(3) 0.039(2) 0.004(2) -0.017(2) -0.019(2)
C72 0.062(3) 0.046(3) 0.077(3) 0.009(2) -0.008(2) -0.034(3)
C73 0.046(3) 0.052(3) 0.126(5) 0.006(2) -0.028(3) -0.002(3)
C74 0.068(4) 0.049(4) 0.307(15) 0.009(4) -0.062(6) 0.026(6)
C75 0.059(3) 0.047(3) 0.156(7) -0.002(3) -0.021(4) 0.013(4)
C76 0.031(2) 0.040(3) 0.264(11) -0.001(2) 0.011(4) -0.033(5)
C77 0.029(2) 0.041(3) 0.113(4) 0.0061(19) -0.007(2) -0.037(3)
C78 0.046(2) 0.055(3) 0.045(2) -0.006(2) -0.0155(19) -0.009(2)
C79 0.065(3) 0.084(4) 0.057(3) -0.001(3) -0.006(3) -0.009(3)
C80 0.107(6) 0.164(10) 0.086(5) 0.009(6) -0.016(5) -0.004(6)
C81 0.113(6) 0.153(9) 0.089(5) 0.010(6) 0.013(4) -0.064(6)
C82 0.089(4) 0.067(3) 0.070(3) 0.024(3) -0.046(3) -0.043(3)
C83 0.397(18) 0.175(9) 0.305(15) 0.230(12) -0.315(16) -0.215(11)
C84 0.058(3) 0.072(3) 0.058(3) -0.013(3) -0.002(2) -0.036(3)
C85 0.048(2) 0.048(3) 0.059(3) 0.005(2) -0.001(2) -0.029(2)
C86 0.038(2) 0.062(3) 0.074(3) 0.008(2) -0.011(2) -0.035(3)
C87 0.075(3) 0.102(5) 0.062(3) 0.032(3) 0.004(3) -0.046(3)
C88 0.044(2) 0.042(2) 0.043(2) 0.0057(18) -0.0109(17) -0.0241(19)
C89 0.0390(19) 0.038(2) 0.041(2) 0.0069(17) -0.0138(16) -0.0212(18)
C90 0.0346(19) 0.049(3) 0.058(2) 0.0042(18) -0.0100(17) -0.034(2)
C91 0.051(2) 0.049(3) 0.059(3) 0.003(2) 0.002(2) -0.021(2)
C92 0.078(4) 0.070(4) 0.054(3) 0.013(3) -0.003(3) -0.016(3)
C93 0.059(3) 0.037(3) 0.070(3) -0.003(2) 0.001(2) -0.003(2)
C94 0.038(2) 0.040(2) 0.078(3) -0.0066(19) -0.002(2) -0.028(2)
C95 0.040(2) 0.037(2) 0.084(3) 0.0017(18) -0.010(2) -0.037(2)
C96 0.047(2) 0.050(3) 0.048(2) 0.005(2) -0.0069(18) -0.026(2)
C97 0.114(7) 0.199(13) 0.131(8) -0.055(8) -0.022(6) -0.025(8)
C98 0.175(10) 0.086(6) 0.101(6) -0.030(6) -0.015(6) -0.033(5)
C99 0.129(7) 0.147(9) 0.095(6) 0.049(7) -0.027(5) -0.027(6)
C100 0.107(7) 0.257(19) 0.216(14) -0.019(10) -0.045(8) -0.112(14)
C101 0.207(14) 0.190(15) 0.49(3) 0.092(12) -0.208(19) -0.23(2)
C102 0.185(10) 0.100(6) 0.087(5) 0.076(7) -0.037(5) -0.043(5)
C103 0.104(7) 0.152(10) 0.113(7) 0.018(7) -0.012(5) 0.001(7)
C104 0.209(14) 0.134(10) 0.140(9) -0.029(9) -0.056(9) -0.036(8)
Li1 0.055(4) 0.039(4) 0.048(4) 0.007(3) -0.027(3) -0.015(3)
Li2 0.063(4) 0.042(4) 0.037(3) 0.004(3) -0.012(3) -0.018(3)
Li3 0.041(3) 0.054(4) 0.037(3) 0.013(3) -0.012(3) -0.023(3)
Li4 0.041(3) 0.062(5) 0.046(4) -0.008(3) -0.005(3) -0.033(3)
Li5 0.037(3) 0.060(5) 0.054(4) 0.009(3) -0.011(3) -0.037(4)
Li6 0.036(3) 0.053(4) 0.050(4) 0.002(3) -0.005(3) -0.029(3)
Li7 0.049(4) 0.043(4) 0.036(3) 0.006(3) -0.013(3) -0.017(3)
Li8 0.054(4) 0.045(4) 0.044(4) 0.004(3) -0.013(3) -0.021(3)
Li9 0.064(4) 0.037(4) 0.042(3) 0.006(3) -0.019(3) -0.014(3)
Li10 0.053(4) 0.051(4) 0.047(4) 0.009(3) -0.010(3) -0.021(3)
Li11 0.053(4) 0.041(4) 0.040(3) -0.001(3) -0.001(3) -0.020(3)
Li12 0.045(4) 0.068(5) 0.068(5) -0.011(4) 0.006(3) -0.049(4)
Li13 0.035(3) 0.072(5) 0.076(5) 0.001(3) 0.010(3) -0.056(5)
Li14 0.040(3) 0.036(4) 0.050(4) 0.003(3) -0.004(3) -0.024(3)
Li15 0.047(4) 0.038(4) 0.056(4) 0.006(3) -0.010(3) -0.022(3)
Li16 0.050(4) 0.031(4) 0.056(4) 0.007(3) -0.023(3) -0.018(3)
N1 0.0496(18) 0.0348(18) 0.0404(17) 0.0019(15) -0.0108(15) -0.0207(15)
N2 0.074(2) 0.0335(18) 0.0370(17) 0.0044(18) -0.0020(17) -0.0191(15)
N3 0.0386(17) 0.048(2) 0.0455(18) 0.0139(16) -0.0141(14) -0.0259(16)
N4 0.0395(17) 0.046(2) 0.0361(17) 0.0062(15) -0.0074(14) -0.0149(15)
N5 0.0430(17) 0.0355(18) 0.0403(17) -0.0007(15) -0.0073(14) -0.0163(15)
N6 0.0387(17) 0.0375(19) 0.0438(18) 0.0017(15) -0.0090(14) -0.0131(15)
N7 0.0449(18) 0.045(2) 0.0377(17) 0.0028(16) -0.0075(14) -0.0218(15)
N8 0.0486(18) 0.048(2) 0.0368(17) 0.0132(17) -0.0086(14) -0.0220(16)
N9 0.0418(18) 0.046(2) 0.0423(18) 0.0071(15) -0.0114(14) -0.0201(16)
N10 0.0479(19) 0.045(2) 0.0370(17) 0.0143(16) -0.0082(15) -0.0162(15)
N11 0.053(2) 0.040(2) 0.062(2) 0.0012(17) -0.0057(17) -0.0338(18)
N12 0.065(2) 0.0354(19) 0.0393(18) 0.0063(17) -0.0076(16) -0.0208(15)
N13 0.0363(17) 0.066(3) 0.072(2) -0.0089(18) 0.0050(17) -0.050(2)
N14 0.0478(19) 0.049(2) 0.0452(19) 0.0110(17) -0.0161(16) -0.0145(17)
N15 0.0369(16) 0.0401(19) 0.0404(17) 0.0029(14) -0.0089(13) -0.0197(15)
N16 0.0407(17) 0.042(2) 0.0504(19) 0.0055(15) -0.0075(15) -0.0261(16)
O1 0.0581(17) 0.0459(17) 0.0389(14) 0.0030(14) -0.0077(12) -0.0265(13)
O2 0.0484(15) 0.0471(17) 0.0361(14) 0.0056(13) -0.0121(12) -0.0145(13)
O3 0.0401(14) 0.0407(16) 0.0527(16) 0.0006(13) -0.0098(12) -0.0212(13)
O4 0.0396(14) 0.0591(19) 0.0489(15) 0.0142(13) -0.0162(12) -0.0363(15)
O5 0.0404(14) 0.0569(19) 0.0404(14) 0.0034(14) -0.0012(12) -0.0254(14)
O6 0.0628(18) 0.0384(16) 0.0417(15) 0.0042(14) -0.0114(13) -0.0196(13)
O7 0.0717(19) 0.0403(17) 0.0585(18) 0.0204(15) -0.0385(16) -0.0288(15)
O8 0.0356(13) 0.0405(16) 0.0581(17) 0.0033(12) -0.0083(12) -0.0277(14)
O9 0.092(3) 0.102(4) 0.091(3) -0.002(3) -0.010(3) -0.041(3)
O10 0.094(3) 0.117(4) 0.083(3) 0.033(3) -0.025(2) -0.045(3)

loop_
_atom_type_symbol
_atom_type_description
_atom_type_scat_dispersion_real
_atom_type_scat_dispersion_imag
_atom_type_scat_source
C C 0.0033 0.0016 'International Tables Vol C Tables 4.2.6.8 and 6.1.1.4'
H H 0.0000 0.0000 'International Tables Vol C Tables 4.2.6.8 and 6.1.1.4'
Li Li -0.0003 0.0001 'International Tables Vol C Tables 4.2.6.8 and 6.1.1.4'
N N 0.0061 0.0033 'International Tables Vol C Tables 4.2.6.8 and 6.1.1.4'
O O 0.0106 0.0060 'International Tables Vol C Tables 4.2.6.8 and 6.1.1.4'

loop_
_geom_angle_atom_site_label_1
_geom_angle_atom_site_label_2
_geom_angle_atom_site_label_3
_geom_angle
C2 C1 H1A 109.5
C2 C1 H1B 109.5
H1A C1 H1B 109.5
C2 C1 H1C 109.5
H1A C1 H1C 109.5
H1B C1 H1C 109.5
C1 C2 C4 112.0(4)
C1 C2 C3 112.2(5)
C4 C2 C3 107.9(5)
C1 C2 H2 108.2
C4 C2 H2 108.2
C3 C2 H2 108.2
C2 C3 H3A 109.5
C2 C3 H3B 109.5
H3A C3 H3B 109.5
C2 C3 H3C 109.5
H3A C3 H3C 109.5
H3B C3 H3C 109.5
C5 C4 C2 117.8(4)
C5 C4 H4A 107.9
C2 C4 H4A 107.9
C5 C4 H4B 107.9
C2 C4 H4B 107.9
H4A C4 H4B 107.2
N1 C5 C4 109.0(3)
N1 C5 C6 112.6(3)
C4 C5 C6 114.2(4)
N1 C5 Li2 48.7(2)
C4 C5 Li2 104.5(3)
C6 C5 Li2 71.7(3)
N1 C5 H5 106.9
C4 C5 H5 106.9
C6 C5 H5 106.9
Li2 C5 H5 145.7
N2 C6 C5 114.6(4)
N2 C6 Li2 49.2(2)
C5 C6 Li2 75.4(3)
N2 C6 H6A 108.6
C5 C6 H6A 108.6
Li2 C6 H6A 95.6
N2 C6 H6B 108.6
C5 C6 H6B 108.6
Li2 C6 H6B 153.0
H6A C6 H6B 107.6
N2 C7 C8 106.6(4)
N2 C7 H7A 110.4
C8 C7 H7A 110.4
N2 C7 H7B 110.4
C8 C7 H7B 110.4
H7A C7 H7B 108.6
C7 C8 C9 104.5(5)
C7 C8 H8A 110.9
C9 C8 H8A 110.9
C7 C8 H8B 110.9
C9 C8 H8B 110.9
H8A C8 H8B 108.9
C10 C9 C8 106.0(5)
C10 C9 H9A 110.5
C8 C9 H9A 110.5
C10 C9 H9B 110.5
C8 C9 H9B 110.5
H9A C9 H9B 108.7
N2 C10 C9 104.3(5)
N2 C10 C11 111.6(4)
C9 C10 C11 113.4(4)
N2 C10 Li2 46.7(2)
C9 C10 Li2 101.6(4)
C11 C10 Li2 70.6(3)
N2 C10 H10 109.2
C9 C10 H10 109.2
C11 C10 H10 109.2
Li2 C10 H10 145.6
O1 C11 C10 112.2(4)
O1 C11 Li2 45.4(2)
C10 C11 Li2 76.4(3)
O1 C11 Li4 37.8(2)
C10 C11 Li4 149.5(4)
Li2 C11 Li4 78.8(2)
O1 C11 H11A 109.2
C10 C11 H11A 109.2
Li2 C11 H11A 96.9
Li4 C11 H11A 91.1
O1 C11 H11B 109.2
C10 C11 H11B 109.2
Li2 C11 H11B 150.3
Li4 C11 H11B 84.5
H11A C11 H11B 107.9
N1 C12 H12A 109.5
N1 C12 H12B 109.5
H12A C12 H12B 109.5
N1 C12 H12C 109.5
H12A C12 H12C 109.5
H12B C12 H12C 109.5
C14 C13 H13A 109.5
C14 C13 H13B 109.5
H13A C13 H13B 109.5
C14 C13 H13C 109.5
H13A C13 H13C 109.5
H13B C13 H13C 109.5
C13 C14 C15 111.3(4)
C13 C14 C16 110.4(4)
C15 C14 C16 111.9(4)
C13 C14 H14 107.7
C15 C14 H14 107.7
C16 C14 H14 107.7
C14 C15 H15A 109.5
C14 C15 H15B 109.5
H15A C15 H15B 109.5
C14 C15 H15C 109.5
H15A C15 H15C 109.5
H15B C15 H15C 109.5
C17 C16 C14 118.6(3)
C17 C16 H16A 107.7
C14 C16 H16A 107.7
C17 C16 H16B 107.7
C14 C16 H16B 107.7
H16A C16 H16B 107.1
N3 C17 C16 108.8(3)
N3 C17 C18 113.5(3)
C16 C17 C18 112.5(3)
N3 C17 Li3 49.6(2)
C16 C17 Li3 100.2(3)
C18 C17 Li3 73.3(2)
N3 C17 Li5 44.4(2)
C16 C17 Li5 85.7(3)
C18 C17 Li5 156.8(3)
Li3 C17 Li5 89.9(2)
N3 C17 H17 107.3
C16 C17 H17 107.3
C18 C17 H17 107.3
Li3 C17 H17 149.4
Li5 C17 H17 79.1
N4 C18 C17 113.2(3)
N4 C18 Li3 48.8(2)
C17 C18 Li3 73.4(2)
N4 C18 H18A 108.9
C17 C18 H18A 108.9
Li3 C18 H18A 97.6
N4 C18 H18B 108.9
C17 C18 H18B 108.9
Li3 C18 H18B 151.6
H18A C18 H18B 107.8
N4 C19 C20 107.2(4)
N4 C19 H19A 110.3
C20 C19 H19A 110.3
N4 C19 H19B 110.3
C20 C19 H19B 110.3
H19A C19 H19B 108.5
C21 C20 C19 105.5(5)
C21 C20 H20A 110.6
C19 C20 H20A 110.6
C21 C20 H20B 110.6
C19 C20 H20B 110.6
H20A C20 H20B 108.8
C20 C21 C22 105.5(4)
C20 C21 H21A 110.7
C22 C21 H21A 110.7
C20 C21 H21B 110.7
C22 C21 H21B 110.7
H21A C21 H21B 108.8
N4 C22 C21 103.1(4)
N4 C22 C23 111.5(4)
C21 C22 C23 113.4(4)
N4 C22 Li3 46.7(2)
C21 C22 Li3 101.8(4)
C23 C22 Li3 69.7(3)
N4 C22 H22 109.5
C21 C22 H22 109.5
C23 C22 H22 109.5
Li3 C22 H22 145.1
O2 C23 C22 112.9(4)
O2 C23 Li3 45.8(2)
C22 C23 Li3 77.5(3)
O2 C23 Li1 39.0(2)
C22 C23 Li1 151.1(4)
Li3 C23 Li1 80.3(2)
O2 C23 H23A 109.0
C22 C23 H23A 109.0
Li3 C23 H23A 95.4
Li1 C23 H23A 91.4
O2 C23 H23B 109.0
C22 C23 H23B 109.0
Li3 C23 H23B 151.4
Li1 C23 H23B 82.7
H23A C23 H23B 107.8
N3 C24 H24A 109.5
N3 C24 H24B 109.5
H24A C24 H24B 109.5
N3 C24 H24C 109.5
H24A C24 H24C 109.5
H24B C24 H24C 109.5
C26 C25 H25A 109.5
C26 C25 H25B 109.5
H25A C25 H25B 109.5
C26 C25 H25C 109.5
H25A C25 H25C 109.5
H25B C25 H25C 109.5
C27 C26 C25 110.2(5)
C27 C26 C28 110.4(4)
C25 C26 C28 112.1(4)
C27 C26 H26 108.0
C25 C26 H26 108.0
C28 C26 H26 108.0
C26 C27 H27A 109.5
C26 C27 H27B 109.5
H27A C27 H27B 109.5
C26 C27 H27C 109.5
H27A C27 H27C 109.5
H27B C27 H27C 109.5
C29 C28 C26 118.8(4)
C29 C28 H28A 107.6
C26 C28 H28A 107.6
C29 C28 H28B 107.6
C26 C28 H28B 107.6
H28A C28 H28B 107.1
N5 C29 C28 109.6(3)
N5 C29 C30 113.4(3)
C28 C29 C30 113.3(3)
N5 C29 Li6 49.9(2)
C28 C29 Li6 104.6(3)
C30 C29 Li6 71.3(3)
N5 C29 H29 106.7
C28 C29 H29 106.7
C30 C29 H29 106.7
Li6 C29 H29 146.3
N6 C30 C29 113.9(3)
N6 C30 Li6 48.6(2)
C29 C30 Li6 75.8(2)
N6 C30 H30A 108.8
C29 C30 H30A 108.8
Li6 C30 H30A 95.1
N6 C30 H30B 108.8
C29 C30 H30B 108.8
Li6 C30 H30B 153.1
H30A C30 H30B 107.7
N6 C31 C32 104.9(4)
N6 C31 H31A 110.8
C32 C31 H31A 110.8
N6 C31 H31B 110.8
C32 C31 H31B 110.8
H31A C31 H31B 108.8
C31 C32 C33 105.0(4)
C31 C32 H32A 110.7
C33 C32 H32A 110.7
C31 C32 H32B 110.7
C33 C32 H32B 110.7
H32A C32 H32B 108.8
C32 C33 C34 105.8(4)
C32 C33 H33A 110.6
C34 C33 H33A 110.6
C32 C33 H33B 110.6
C34 C33 H33B 110.6
H33A C33 H33B 108.7
N6 C34 C35 112.3(3)
N6 C34 C33 102.0(4)
C35 C34 C33 113.8(4)
N6 C34 Li6 47.9(2)
C35 C34 Li6 70.9(3)
C33 C34 Li6 98.3(3)
N6 C34 H34 109.5
C35 C34 H34 109.5
C33 C34 H34 109.5
Li6 C34 H34 148.3
O3 C35 C34 113.8(3)
O3 C35 Li6 45.8(2)
C34 C35 Li6 76.2(3)
O3 C35 Li8 38.8(2)
C34 C35 Li8 152.5(3)
Li6 C35 Li8 80.3(3)
O3 C35 H35A 108.8
C34 C35 H35A 108.8
Li6 C35 H35A 98.7
Li8 C35 H35A 88.7
O3 C35 H35B 108.8
C34 C35 H35B 108.8
Li6 C35 H35B 149.2
Li8 C35 H35B 84.6
H35A C35 H35B 107.7
N5 C36 H36A 109.5
N5 C36 H36B 109.5
H36A C36 H36B 109.5
N5 C36 H36C 109.5
H36A C36 H36C 109.5
H36B C36 H36C 109.5
C38 C37 H37A 109.5
C38 C37 H37B 109.5
H37A C37 H37B 109.5
C38 C37 H37C 109.5
H37A C37 H37C 109.5
H37B C37 H37C 109.5
C37 C38 C39 110.1(5)
C37 C38 C40 110.1(4)
C39 C38 C40 112.5(4)
C37 C38 H38 108.0
C39 C38 H38 108.0
C40 C38 H38 108.0
C38 C39 H39A 109.5
C38 C39 H39B 109.5
H39A C39 H39B 109.5
C38 C39 H39C 109.5
H39A C39 H39C 109.5
H39B C39 H39C 109.5
C41 C40 C38 120.1(4)
C41 C40 H40A 107.3
C38 C40 H40A 107.3
C41 C40 H40B 107.3
C38 C40 H40B 107.3
H40A C40 H40B 106.9
N7 C41 C40 108.6(3)
N7 C41 C42 113.4(4)
C40 C41 C42 112.1(4)
N7 C41 Li7 50.2(2)
C40 C41 Li7 98.4(3)
C42 C41 Li7 73.3(3)
N7 C41 H41 107.5
C40 C41 H41 107.5
C42 C41 H41 107.5
Li7 C41 H41 151.0
N8 C42 C41 114.4(3)
N8 C42 Li7 48.1(2)
C41 C42 Li7 73.6(3)
N8 C42 H42A 108.7
C41 C42 H42A 108.7
Li7 C42 H42A 100.3
N8 C42 H42B 108.7
C41 C42 H42B 108.7
Li7 C42 H42B 149.1
H42A C42 H42B 107.6
N8 C43 C44 109.1(5)
N8 C43 H43A 109.9
C44 C43 H43A 109.9
N8 C43 H43B 109.9
C44 C43 H43B 109.9
H43A C43 H43B 108.3
C43 C44 C45 102.6(6)
C43 C44 H44A 111.2
C45 C44 H44A 111.2
C43 C44 H44B 111.2
C45 C44 H44B 111.2
H44A C44 H44B 109.2
C44 C45 C46 106.3(6)
C44 C45 H45A 110.5
C46 C45 H45A 110.5
C44 C45 H45B 110.5
C46 C45 H45B 110.5
H45A C45 H45B 108.7
C47 C46 N8 114.7(4)
C47 C46 C45 106.0(6)
N8 C46 C45 100.2(5)
C47 C46 Li7 69.4(3)
N8 C46 Li7 47.7(2)
C45 C46 Li7 99.6(4)
C47 C46 H46 111.7
N8 C46 H46 111.7
C45 C46 H46 111.7
Li7 C46 H46 146.2
O4 C47 C46 118.7(6)
O4 C47 Li7 46.7(3)
C46 C47 Li7 79.6(3)
O4 C47 Li5 39.7(3)
C46 C47 Li5 158.3(5)
Li7 C47 Li5 81.5(3)
O4 C47 H47A 107.7
C46 C47 H47A 107.7
Li7 C47 H47A 98.7
Li5 C47 H47A 85.7
O4 C47 H47B 107.7
C46 C47 H47B 107.7
Li7 C47 H47B 149.0
Li5 C47 H47B 83.6
H47A C47 H47B 107.1
N7 C48 H48A 109.5
N7 C48 H48B 109.5
H48A C48 H48B 109.5
N7 C48 H48C 109.5
H48A C48 H48C 109.5
H48B C48 H48C 109.5
C50 C49 H49A 109.5
C50 C49 H49B 109.5
H49A C49 H49B 109.5
C50 C49 H49C 109.5
H49A C49 H49C 109.5
H49B C49 H49C 109.5
C51 C50 C52 110.1(4)
C51 C50 C49 107.4(5)
C52 C50 C49 111.3(4)
C51 C50 H50 109.4
C52 C50 H50 109.4
C49 C50 H50 109.4
C50 C51 H51A 109.5
C50 C51 H51B 109.5
H51A C51 H51B 109.5
C50 C51 H51C 109.5
H51A C51 H51C 109.5
H51B C51 H51C 109.5
C50 C52 C53 118.1(4)
C50 C52 H52A 107.8
C53 C52 H52A 107.8
C50 C52 H52B 107.8
C53 C52 H52B 107.8
H52A C52 H52B 107.1
N9 C53 C54 113.9(4)
N9 C53 C52 108.1(3)
C54 C53 C52 112.8(4)
N9 C53 Li10 50.7(3)
C54 C53 Li10 72.8(3)
C52 C53 Li10 99.5(3)
N9 C53 H53 107.2
C54 C53 H53 107.2
C52 C53 H53 107.2
Li10 C53 H53 150.3
N10 C54 C53 114.0(3)
N10 C54 Li10 49.0(2)
C53 C54 Li10 74.3(3)
N10 C54 H54A 108.7
C53 C54 H54A 108.7
Li10 C54 H54A 97.0
N10 C54 H54B 108.7
C53 C54 H54B 108.7
Li10 C54 H54B 152.0
H54A C54 H54B 107.6
N10 C55 C56 105.4(4)
N10 C55 H55A 110.7
C56 C55 H55A 110.7
N10 C55 H55B 110.7
C56 C55 H55B 110.7
H55A C55 H55B 108.8
C55 C56 C57 104.7(5)
C55 C56 H56A 110.8
C57 C56 H56A 110.8
C55 C56 H56B 110.8
C57 C56 H56B 110.8
H56A C56 H56B 108.9
C58 C57 C56 106.9(5)
C58 C57 H57A 110.3
C56 C57 H57A 110.3
C58 C57 H57B 110.3
C56 C57 H57B 110.3
H57A C57 H57B 108.6
N10 C58 C59 112.2(4)
N10 C58 C57 102.7(4)
C59 C58 C57 113.6(4)
N10 C58 Li10 48.0(2)
C59 C58 Li10 69.6(3)
C57 C58 Li10 101.0(4)
N10 C58 H58 109.4
C59 C58 H58 109.4
C57 C58 H58 109.4
Li10 C58 H58 146.3
O5 C59 C58 113.7(4)
O5 C59 Li10 46.7(2)
C58 C59 Li10 77.8(3)
O5 C59 Li12 39.7(2)
C58 C59 Li12 152.2(4)
Li10 C59 Li12 82.2(3)
O5 C59 H59A 108.8
C58 C59 H59A 108.8
Li10 C59 H59A 94.8
Li12 C59 H59A 91.9
O5 C59 H59B 108.8
C58 C59 H59B 108.8
Li10 C59 H59B 152.2
Li12 C59 H59B 81.0
H59A C59 H59B 107.7
N9 C60 H60A 109.5
N9 C60 H60B 109.5
H60A C60 H60B 109.5
N9 C60 H60C 109.5
H60A C60 H60C 109.5
H60B C60 H60C 109.5
C62 C61 H61A 109.5
C62 C61 H61B 109.5
H61A C61 H61B 109.5
C62 C61 H61C 109.5
H61A C61 H61C 109.5
H61B C61 H61C 109.5
C63 C62 C61 109.4(5)
C63 C62 C64 111.1(5)
C61 C62 C64 111.2(5)
C63 C62 H62 108.4
C61 C62 H62 108.4
C64 C62 H62 108.4
C62 C63 H63A 109.5
C62 C63 H63B 109.5
H63A C63 H63B 109.5
C62 C63 H63C 109.5
H63A C63 H63C 109.5
H63B C63 H63C 109.5
C65 C64 C62 116.5(4)
C65 C64 H64A 108.2
C62 C64 H64A 108.2
C65 C64 H64B 108.2
C62 C64 H64B 108.2
H64A C64 H64B 107.3
N11 C65 C64 109.2(3)
N11 C65 C66 112.1(4)
C64 C65 C66 113.9(4)
N11 C65 H65 107.1
C64 C65 H65 107.1
C66 C65 H65 107.1
N12 C66 C65 114.2(3)
N12 C66 Li11 48.8(2)
C65 C66 Li11 76.5(3)
N12 C66 H66A 108.7
C65 C66 H66A 108.7
Li11 C66 H66A 94.2
N12 C66 H66B 108.7
C65 C66 H66B 108.7
Li11 C66 H66B 153.8
H66A C66 H66B 107.6
N12 C67 C68 105.0(4)
N12 C67 H67A 110.8
C68 C67 H67A 110.8
N12 C67 H67B 110.8
C68 C67 H67B 110.8
H67A C67 H67B 108.8
C69 C68 C67 103.1(5)
C69 C68 H68A 111.1
C67 C68 H68A 111.1
C69 C68 H68B 111.1
C67 C68 H68B 111.1
H68A C68 H68B 109.1
C70 C69 C68 107.9(5)
C70 C69 H69A 110.1
C68 C69 H69A 110.1
C70 C69 H69B 110.1
C68 C69 H69B 110.1
H69A C69 H69B 108.4
N12 C70 C69 102.7(4)
N12 C70 C71 112.2(3)
C69 C70 C71 113.5(4)
N12 C70 Li11 47.4(2)
C69 C70 Li11 99.5(3)
C71 C70 Li11 70.8(3)
N12 C70 H70 109.4
C69 C70 H70 109.4
C71 C70 H70 109.4
Li11 C70 H70 147.2
O6 C71 C70 113.6(4)
O6 C71 Li11 44.9(2)
C70 C71 Li11 76.7(3)
O6 C71 Li9 39.8(2)
C70 C71 Li9 153.2(3)
Li11 C71 Li9 80.2(2)
O6 C71 H71A 108.9
C70 C71 H71A 108.9
Li11 C71 H71A 99.1
Li9 C71 H71A 87.8
O6 C71 H71B 108.9
C70 C71 H71B 108.9
Li11 C71 H71B 148.4
Li9 C71 H71B 84.5
H71A C71 H71B 107.7
N11 C72 H72A 109.5
N11 C72 H72B 109.5
H72A C72 H72B 109.5
N11 C72 H72C 109.5
H72A C72 H72C 109.5
H72B C72 H72C 109.5
C74 C73 H73A 109.5
C74 C73 H73B 109.5
H73A C73 H73B 109.5
C74 C73 H73C 109.5
H73A C73 H73C 109.5
H73B C73 H73C 109.5
C76 C74 C73 125.3(7)
C76 C74 C75 120.8(7)
C73 C74 C75 110.1(6)
C76 C74 H74 96.4
C73 C74 H74 96.4
C75 C74 H74 96.4
C74 C75 H75A 109.5
C74 C75 H75B 109.5
H75A C75 H75B 109.5
C74 C75 H75C 109.5
H75A C75 H75C 109.5
H75B C75 H75C 109.5
C74 C76 C77 130.5(6)
C74 C76 H76A 104.6
C77 C76 H76A 104.6
C74 C76 H76B 104.6
C77 C76 H76B 104.6
H76A C76 H76B 105.7
N13 C77 C76 109.0(5)
N13 C77 C78 114.1(4)
C76 C77 C78 112.1(6)
N13 C77 Li14 50.8(2)
C76 C77 Li14 97.4(3)
C78 C77 Li14 74.7(3)
N13 C77 H77 107.1
C76 C77 H77 107.1
C78 C77 H77 107.0
Li14 C77 H77 152.2
N14 C78 C77 113.9(3)
N14 C78 Li14 49.1(2)
C77 C78 Li14 72.3(3)
N14 C78 H78A 108.8
C77 C78 H78A 108.8
Li14 C78 H78A 99.9
N14 C78 H78B 108.8
C77 C78 H78B 108.8
Li14 C78 H78B 149.9
H78A C78 H78B 107.7
N14 C79 C80 111.6(6)
N14 C79 H79A 109.3
C80 C79 H79A 109.3
N14 C79 H79B 109.3
C80 C79 H79B 109.3
H79A C79 H79B 108.0
C79 C80 C81 101.0(7)
C79 C80 H80A 111.6
C81 C80 H80A 111.6
C79 C80 H80B 111.6
C81 C80 H80B 111.6
H80A C80 H80B 109.4
C80 C81 C82 105.1(7)
C80 C81 H81A 110.7
C82 C81 H81A 110.7
C80 C81 H81B 110.7
C82 C81 H81B 110.7
H81A C81 H81B 108.8
C83 C82 N14 117.4(4)
C83 C82 C81 97.0(9)
N14 C82 C81 100.9(5)
C83 C82 Li14 69.9(3)
N14 C82 Li14 48.2(2)
C81 C82 Li14 99.5(4)
C83 C82 H82 113.2
N14 C82 H82 113.2
C81 C82 H82 113.2
Li14 C82 H82 146.0
C82 C83 O7 124.6(7)
C82 C83 Li14 81.4(4)
O7 C83 Li14 46.3(3)
C82 C83 Li16 163.0(5)
O7 C83 Li16 38.9(3)
Li14 C83 Li16 81.8(3)
C82 C83 H83A 106.2
O7 C83 H83A 106.2
Li14 C83 H83A 141.3
Li16 C83 H83A 86.1
C82 C83 H83B 106.2
O7 C83 H83B 106.2
Li14 C83 H83B 107.7
Li16 C83 H83B 80.8
H83A C83 H83B 106.4
N13 C84 H84A 109.5
N13 C84 H84B 109.5
H84A C84 H84B 109.5
N13 C84 H84C 109.5
H84A C84 H84C 109.5
H84B C84 H84C 109.5
C86 C85 C87 109.6(4)
C86 C85 C88 112.6(4)
C87 C85 C88 109.8(4)
C86 C85 H85 108.2
C87 C85 H85 108.2
C88 C85 H85 108.2
C85 C86 H86A 109.5
C85 C86 H86B 109.5
H86A C86 H86B 109.5
C85 C86 H86C 109.5
H86A C86 H86C 109.5
H86B C86 H86C 109.5
C85 C87 H87A 109.5
C85 C87 H87B 109.5
H87A C87 H87B 109.5
C85 C87 H87C 109.5
H87A C87 H87C 109.5
H87B C87 H87C 109.5
C89 C88 C85 117.2(3)
C89 C88 H88A 108.0
C85 C88 H88A 108.0
C89 C88 H88B 108.0
C85 C88 H88B 108.0
H88A C88 H88B 107.2
N15 C89 C88 108.0(3)
N15 C89 C90 113.2(3)
C88 C89 C90 112.9(3)
N15 C89 Li15 50.0(2)
C88 C89 Li15 101.4(3)
C90 C89 Li15 71.5(3)
N15 C89 H89 107.5
C88 C89 H89 107.5
C90 C89 H89 107.5
Li15 C89 H89 148.5
N16 C90 C89 114.8(3)
N16 C90 Li15 49.8(2)
C89 C90 Li15 75.2(3)
N16 C90 H90A 108.6
C89 C90 H90A 108.6
Li15 C90 H90A 95.4
N16 C90 H90B 108.6
C89 C90 H90B 108.6
Li15 C90 H90B 153.5
H90A C90 H90B 107.5
N16 C91 C92 105.6(4)
N16 C91 H91A 110.6
C92 C91 H91A 110.6
N16 C91 H91B 110.6
C92 C91 H91B 110.6
H91A C91 H91B 108.8
C91 C92 C93 105.7(4)
C91 C92 H92A 110.6
C93 C92 H92A 110.6
C91 C92 H92B 110.6
C93 C92 H92B 110.6
H92A C92 H92B 108.7
C94 C93 C92 106.2(4)
C94 C93 H93A 110.5
C92 C93 H93A 110.5
C94 C93 H93B 110.5
C92 C93 H93B 110.5
H93A C93 H93B 108.7
N16 C94 C93 102.8(4)
N16 C94 C95 112.6(4)
C93 C94 C95 114.0(4)
N16 C94 Li15 48.3(2)
C93 C94 Li15 100.5(3)
C95 C94 Li15 70.2(3)
N16 C94 H94 109.1
C93 C94 H94 109.1
C95 C94 H94 109.1
Li15 C94 H94 147.0
O8 C95 C94 112.8(3)
O8 C95 Li15 45.4(2)
C94 C95 Li15 76.9(3)
O8 C95 Li13 39.9(2)
C94 C95 Li13 151.9(3)
Li15 C95 Li13 81.3(3)
O8 C95 H95A 109.0
C94 C95 H95A 109.0
Li15 C95 H95A 96.9
Li13 C95 H95A 90.9
O8 C95 H95B 109.0
C94 C95 H95B 109.0
Li15 C95 H95B 150.3
Li13 C95 H95B 82.0
H95A C95 H95B 107.8
N15 C96 H96A 109.5
N15 C96 H96B 109.5
H96A C96 H96B 109.5
N15 C96 H96C 109.5
H96A C96 H96C 109.5
H96B C96 H96C 109.5
C98 C97 H97A 109.5
C98 C97 H97B 109.5
H97A C97 H97B 109.5
C98 C97 H97C 109.5
H97A C97 H97C 109.5
H97B C97 H97C 109.5
O9 C98 C97 112.7(9)
O9 C98 H98A 109.1
C97 C98 H98A 109.1
O9 C98 H98B 109.1
C97 C98 H98B 109.1
H98A C98 H98B 107.8
O9 C99 C100 110.2(9)
O9 C99 H99A 109.6
C100 C99 H99A 109.6
O9 C99 H99B 109.6
C100 C99 H99B 109.6
H99A C99 H99B 108.1
C99 C100 H10A 109.5
C99 C100 H10B 109.5
H10A C100 H10B 109.5
C99 C100 H10C 109.5
H10A C100 H10C 109.5
H10B C100 H10C 109.5
C102 C101 H10D 109.5
C102 C101 H10E 109.5
H10D C101 H10E 109.5
C102 C101 H10F 109.5
H10D C101 H10F 109.5
H10E C101 H10F 109.5
O10 C102 C101 110.1(9)
O10 C102 H10G 109.6
C101 C102 H10G 109.6
O10 C102 H10H 109.6
C101 C102 H10H 109.6
H10G C102 H10H 108.2
C104 C103 O10 115.6(10)
C104 C103 H10I 108.4
O10 C103 H10I 108.4
C104 C103 H10J 108.4
O10 C103 H10J 108.4
H10I C103 H10J 107.4
C103 C104 H10K 109.5
C103 C104 H10L 109.5
H10K C104 H10L 109.5
C103 C104 H10M 109.5
H10K C104 H10M 109.5
H10L C104 H10M 109.5
O2 Li1 N15 142.0(4)
O2 Li1 N1 108.1(4)
N15 Li1 N1 109.7(3)
O2 Li2 O1 103.2(3)
O2 Li2 N2 142.2(4)
O1 Li2 N2 91.2(3)
O2 Li2 N1 105.3(4)
O1 Li2 N1 125.5(4)
N2 Li2 N1 93.6(3)
O1 Li3 O2 103.4(3)
O1 Li3 N4 144.6(4)
O2 Li3 N4 91.5(3)
O1 Li3 N3 103.6(3)
O2 Li3 N3 123.4(4)
N4 Li3 N3 94.1(3)
O1 Li4 N3 107.8(3)
O1 Li4 N5 144.1(4)
N3 Li4 N5 107.7(3)
O4 Li5 N3 141.4(4)
O4 Li5 N5 109.2(3)
N3 Li5 N5 108.3(3)
O4 Li6 O3 102.7(4)
O4 Li6 N6 144.7(4)
O3 Li6 N6 93.0(3)
O4 Li6 N5 104.7(3)
O3 Li6 N5 122.4(4)
N6 Li6 N5 92.7(3)
O3 Li7 O4 102.1(3)
O3 Li7 N8 146.2(4)
O4 Li7 N8 91.5(3)
O3 Li7 N7 103.0(3)
O4 Li7 N7 126.6(4)
N8 Li7 N7 92.9(3)
O3 Li8 N9 143.7(4)
O3 Li8 N7 107.2(4)
N9 Li8 N7 109.0(4)
O6 Li9 N9 107.7(4)
O6 Li9 N7 143.2(4)
N9 Li9 N7 109.1(4)
O6 Li10 O5 102.4(4)
O6 Li10 N10 146.4(4)
O5 Li10 N10 92.3(3)
O6 Li10 N9 102.3(4)
O5 Li10 N9 124.7(4)
N10 Li10 N9 93.2(3)
O5 Li11 O6 103.2(3)
O5 Li11 N12 146.5(5)
O6 Li11 N12 91.1(3)
O5 Li11 N11 103.7(3)
O6 Li11 N11 124.5(4)
N12 Li11 N11 92.2(3)
O5 Li12 N11 108.5(4)
O5 Li12 N13 142.5(4)
N11 Li12 N13 107.3(4)
O8 Li13 N13 107.0(4)
O8 Li13 N11 142.9(5)
N13 Li13 N11 109.1(3)
O8 Li14 O7 102.9(3)
O8 Li14 N14 147.6(4)
O7 Li14 N14 89.5(3)
O8 Li14 N13 102.3(3)
O7 Li14 N13 126.9(4)
N14 Li14 N13 93.3(3)
O7 Li15 O8 103.0(4)
O7 Li15 N16 144.2(4)
O8 Li15 N16 92.8(3)
O7 Li15 N15 102.8(3)
O8 Li15 N15 124.8(4)
N16 Li15 N15 93.6(3)
O7 Li16 N1 141.8(4)
O7 Li16 N15 107.7(3)
N1 Li16 N15 110.3(3)
C12 N1 C5 110.6(3)
C12 N1 Li16 95.5(3)
C5 N1 Li16 108.8(3)
C12 N1 Li1 113.9(3)
C5 N1 Li1 135.4(3)
Li16 N1 Li1 70.0(3)
C12 N1 Li2 102.1(3)
C5 N1 Li2 98.9(3)
Li16 N1 Li2 139.3(3)
Li1 N1 Li2 69.4(3)
C6 N2 C7 113.7(4)
C6 N2 C10 114.3(4)
C7 N2 C10 104.8(4)
C6 N2 Li2 98.0(3)
C7 N2 Li2 124.3(4)
C10 N2 Li2 101.7(3)
C17 N3 C24 110.7(3)
C17 N3 Li5 105.4(3)
C24 N3 Li5 95.2(3)
C17 N3 Li4 133.9(4)
C24 N3 Li4 115.5(4)
Li5 N3 Li4 72.1(3)
C17 N3 Li3 98.2(3)
C24 N3 Li3 103.7(3)
Li5 N3 Li3 142.2(3)
Li4 N3 Li3 70.2(3)
C19 N4 C22 106.2(4)
C19 N4 C18 115.4(3)
C22 N4 C18 112.5(3)
C19 N4 Li3 122.5(4)
C22 N4 Li3 101.4(3)
C18 N4 Li3 98.1(3)
C36 N5 C29 110.2(3)
C36 N5 Li5 115.4(3)
C29 N5 Li5 134.2(3)
C36 N5 Li4 97.1(3)
C29 N5 Li4 108.4(3)
Li5 N5 Li4 71.0(3)
C36 N5 Li6 102.8(3)
C29 N5 Li6 98.4(3)
Li5 N5 Li6 67.6(3)
Li4 N5 Li6 138.5(3)
C31 N6 C30 114.0(4)
C31 N6 C34 103.7(3)
C30 N6 C34 113.3(3)
C31 N6 Li6 127.2(3)
C30 N6 Li6 98.8(3)
C34 N6 Li6 99.2(3)
C48 N7 C41 110.7(3)
C48 N7 Li8 116.7(3)
C41 N7 Li8 132.6(3)
C48 N7 Li9 95.3(3)
C41 N7 Li9 106.7(3)
Li8 N7 Li9 70.4(3)
C48 N7 Li7 104.6(3)
C41 N7 Li7 97.9(3)
Li8 N7 Li7 70.1(3)
Li9 N7 Li7 140.3(3)
C43 N8 C42 112.6(4)
C43 N8 C46 104.1(4)
C42 N8 C46 114.6(4)
C43 N8 Li7 125.8(4)
C42 N8 Li7 99.6(3)
C46 N8 Li7 100.0(3)
C60 N9 C53 110.5(3)
C60 N9 Li9 114.7(3)
C53 N9 Li9 134.8(3)
C60 N9 Li8 95.0(3)
C53 N9 Li8 107.2(3)
Li9 N9 Li8 71.1(3)
C60 N9 Li10 104.0(3)
C53 N9 Li10 97.0(3)
Li9 N9 Li10 70.7(3)
Li8 N9 Li10 141.6(3)
C54 N10 C58 114.5(4)
C54 N10 C55 112.7(4)
C58 N10 C55 104.5(3)
C54 N10 Li10 98.4(3)
C58 N10 Li10 99.7(3)
C55 N10 Li10 126.9(4)
C72 N11 C65 110.0(4)
C72 N11 Li13 96.1(4)
C65 N11 Li13 108.2(3)
C72 N11 Li12 113.6(4)
C65 N11 Li12 136.3(4)
Li13 N11 Li12 71.4(3)
C72 N11 Li11 100.1(3)
C65 N11 Li11 99.7(3)
Li13 N11 Li11 140.5(3)
Li12 N11 Li11 69.1(3)
C66 N12 C67 113.6(4)
C66 N12 C70 113.3(4)
C67 N12 C70 104.6(3)
C66 N12 Li11 98.6(3)
C67 N12 Li11 125.6(4)
C70 N12 Li11 100.7(3)
C84 N13 C77 110.5(3)
C84 N13 Li13 117.3(4)
C77 N13 Li13 132.1(4)
C84 N13 Li12 93.0(4)
C77 N13 Li12 109.2(4)
Li13 N13 Li12 71.5(3)
C84 N13 Li14 103.4(4)
C77 N13 Li14 96.6(3)
Li13 N13 Li14 70.7(3)
Li12 N13 Li14 142.2(3)
C79 N14 C82 102.8(4)
C79 N14 C78 114.1(4)
C82 N14 C78 114.5(4)
C79 N14 Li14 126.7(4)
C82 N14 Li14 100.0(3)
C78 N14 Li14 98.5(3)
C96 N15 C89 110.8(3)
C96 N15 Li1 98.0(3)
C89 N15 Li1 106.7(3)
C96 N15 Li16 115.3(3)
C89 N15 Li16 133.8(3)
Li1 N15 Li16 69.6(3)
C96 N15 Li15 102.9(3)
C89 N15 Li15 97.8(3)
Li1 N15 Li15 139.5(3)
Li16 N15 Li15 70.1(3)
C91 N16 C90 114.3(3)
C91 N16 C94 104.7(3)
C90 N16 C94 114.9(3)
C91 N16 Li15 126.2(3)
C90 N16 Li15 97.4(3)
C94 N16 Li15 98.9(3)
C11 O1 Li4 114.3(3)
C11 O1 Li3 159.6(4)
Li4 O1 Li3 78.4(3)
C11 O1 Li2 104.0(3)
Li4 O1 Li2 129.4(4)
Li3 O1 Li2 76.3(3)
C23 O2 Li1 112.6(3)
C23 O2 Li2 164.4(4)
Li1 O2 Li2 77.2(3)
C23 O2 Li3 103.0(3)
Li1 O2 Li3 131.3(3)
Li2 O2 Li3 76.8(3)
C35 O3 Li8 112.8(3)
C35 O3 Li7 159.6(3)
Li8 O3 Li7 79.8(3)
C35 O3 Li6 103.2(3)
Li8 O3 Li6 131.2(3)
Li7 O3 Li6 77.0(3)
C47 O4 Li5 111.8(4)
C47 O4 Li6 164.1(6)
Li5 O4 Li6 78.0(3)
C47 O4 Li7 102.3(4)
Li5 O4 Li7 131.6(3)
Li6 O4 Li7 77.9(3)
C59 O5 Li12 111.2(3)
C59 O5 Li11 165.6(4)
Li12 O5 Li11 78.2(3)
C59 O5 Li10 101.6(3)
Li12 O5 Li10 134.3(4)
Li11 O5 Li10 77.1(3)
C71 O6 Li9 111.7(3)
C71 O6 Li10 160.5(4)
Li9 O6 Li10 79.3(3)
C71 O6 Li11 104.8(3)
Li9 O6 Li11 130.4(3)
Li10 O6 Li11 76.9(3)
C83 O7 Li16 113.9(5)
C83 O7 Li15 157.3(8)
Li16 O7 Li15 79.2(3)
C83 O7 Li14 103.8(4)
Li16 O7 Li14 132.5(3)
Li15 O7 Li14 76.3(3)
C95 O8 Li13 110.8(3)
C95 O8 Li14 161.1(4)
Li13 O8 Li14 79.9(3)
C95 O8 Li15 103.4(3)
Li13 O8 Li15 133.5(4)
Li14 O8 Li15 77.3(3)
C98 O9 C99 114.0(8)
C102 O10 C103 115.4(8)

loop_
_geom_bond_atom_site_label_1
_geom_bond_atom_site_label_2
_geom_bond_distance
C1 C2 1.514(9)
C1 H1A 0.98
C1 H1B 0.98
C1 H1C 0.98
C2 C4 1.543(6)
C2 C3 1.566(9)
C2 H2 1.0
C3 H3A 0.98
C3 H3B 0.98
C3 H3C 0.98
C4 C5 1.521(6)
C4 H4A 0.99
C4 H4B 0.99
C5 N1 1.480(5)
C5 C6 1.533(6)
C5 Li2 2.731(8)
C5 H5 1.0
C6 N2 1.465(6)
C6 Li2 2.679(8)
C6 H6A 0.99
C6 H6B 0.99
C7 N2 1.468(7)
C7 C8 1.514(8)
C7 H7A 0.99
C7 H7B 0.99
C8 C9 1.531(9)
C8 H8A 0.99
C8 H8B 0.99
C9 C10 1.496(9)
C9 H9A 0.99
C9 H9B 0.99
C10 N2 1.477(6)
C10 C11 1.546(7)
C10 Li2 2.756(9)
C10 H10 1.0
C11 O1 1.404(6)
C11 Li2 2.674(9)
C11 Li4 2.735(8)
C11 H11A 0.99
C11 H11B 0.99
C12 N1 1.469(6)
C12 H12A 0.98
C12 H12B 0.98
C12 H12C 0.98
C13 C14 1.506(7)
C13 H13A 0.98
C13 H13B 0.98
C13 H13C 0.98
C14 C15 1.526(7)
C14 C16 1.539(6)
C14 H14 1.0
C15 H15A 0.98
C15 H15B 0.98
C15 H15C 0.98
C16 C17 1.537(6)
C16 H16A 0.99
C16 H16B 0.99
C17 N3 1.454(5)
C17 C18 1.547(5)
C17 Li3 2.699(7)
C17 Li5 2.784(8)
C17 H17 1.0
C18 N4 1.490(5)
C18 Li3 2.697(7)
C18 H18A 0.99
C18 H18B 0.99
C19 N4 1.472(6)
C19 C20 1.513(8)
C19 H19A 0.99
C19 H19B 0.99
C20 C21 1.509(9)
C20 H20A 0.99
C20 H20B 0.99
C21 C22 1.518(8)
C21 H21A 0.99
C21 H21B 0.99
C22 N4 1.484(6)
C22 C23 1.528(7)
C22 Li3 2.757(8)
C22 H22 1.0
C23 O2 1.409(5)
C23 Li3 2.649(8)
C23 Li1 2.733(8)
C23 H23A 0.99
C23 H23B 0.99
C24 N3 1.474(6)
C24 H24A 0.98
C24 H24B 0.98
C24 H24C 0.98
C25 C26 1.519(7)
C25 H25A 0.98
C25 H25B 0.98
C25 H25C 0.98
C26 C27 1.489(8)
C26 C28 1.531(6)
C26 H26 1.0
C27 H27A 0.98
C27 H27B 0.98
C27 H27C 0.98
C28 C29 1.523(6)
C28 H28A 0.99
C28 H28B 0.99
C29 N5 1.468(5)
C29 C30 1.544(6)
C29 Li6 2.759(8)
C29 H29 1.0
C30 N6 1.474(5)
C30 Li6 2.696(8)
C30 H30A 0.99
C30 H30B 0.99
C31 N6 1.470(6)
C31 C32 1.509(7)
C31 H31A 0.99
C31 H31B 0.99
C32 C33 1.525(8)
C32 H32A 0.99
C32 H32B 0.99
C33 C34 1.537(7)
C33 H33A 0.99
C33 H33B 0.99
C34 N6 1.500(6)
C34 C35 1.521(7)
C34 Li6 2.722(8)
C34 H34 1.0
C35 O3 1.399(5)
C35 Li6 2.649(8)
C35 Li8 2.716(9)
C35 H35A 0.99
C35 H35B 0.99
C36 N5 1.467(6)
C36 H36A 0.98
C36 H36B 0.98
C36 H36C 0.98
C37 C38 1.510(8)
C37 H37A 0.98
C37 H37B 0.98
C37 H37C 0.98
C38 C39 1.522(8)
C38 C40 1.534(6)
C38 H38 1.0
C39 H39A 0.98
C39 H39B 0.98
C39 H39C 0.98
C40 C41 1.531(7)
C40 H40A 0.99
C40 H40B 0.99
C41 N7 1.457(5)
C41 C42 1.554(6)
C41 Li7 2.733(8)
C41 H41 1.0
C42 N8 1.479(6)
C42 Li7 2.728(8)
C42 H42A 0.99
C42 H42B 0.99
C43 N8 1.456(6)
C43 C44 1.492(9)
C43 H43A 0.99
C43 H43B 0.99
C44 C45 1.524(10)
C44 H44A 0.99
C44 H44B 0.99
C45 C46 1.651(10)
C45 H45A 0.99
C45 H45B 0.99
C46 C47 1.434(8)
C46 N8 1.486(6)
C46 Li7 2.740(8)
C46 H46 1.0
C47 O4 1.375(7)
C47 Li7 2.607(9)
C47 Li5 2.670(9)
C47 H47A 0.99
C47 H47B 0.99
C48 N7 1.455(6)
C48 H48A 0.98
C48 H48B 0.98
C48 H48C 0.98
C49 C50 1.533(8)
C49 H49A 0.98
C49 H49B 0.98
C49 H49C 0.98
C50 C51 1.513(8)
C50 C52 1.525(6)
C50 H50 1.0
C51 H51A 0.98
C51 H51B 0.98
C51 H51C 0.98
C52 C53 1.545(6)
C52 H52A 0.99
C52 H52B 0.99
C53 N9 1.473(5)
C53 C54 1.543(6)
C53 Li10 2.734(9)
C53 H53 1.0
C54 N10 1.479(6)
C54 Li10 2.713(9)
C54 H54A 0.99
C54 H54B 0.99
C55 N10 1.492(6)
C55 C56 1.510(9)
C55 H55A 0.99
C55 H55B 0.99
C56 C57 1.531(8)
C56 H56A 0.99
C56 H56B 0.99
C57 C58 1.526(8)
C57 H57A 0.99
C57 H57B 0.99
C58 N10 1.490(5)
C58 C59 1.514(7)
C58 Li10 2.746(9)
C58 H58 1.0
C59 O5 1.414(5)
C59 Li10 2.632(8)
C59 Li12 2.715(9)
C59 H59A 0.99
C59 H59B 0.99
C60 N9 1.463(6)
C60 H60A 0.98
C60 H60B 0.98
C60 H60C 0.98
C61 C62 1.515(9)
C61 H61A 0.98
C61 H61B 0.98
C61 H61C 0.98
C62 C63 1.513(9)
C62 C64 1.545(6)
C62 H62 1.0
C63 H63A 0.98
C63 H63B 0.98
C63 H63C 0.98
C64 C65 1.528(7)
C64 H64A 0.99
C64 H64B 0.99
C65 N11 1.479(5)
C65 C66 1.557(6)
C65 H65 1.0
C66 N12 1.476(6)
C66 Li11 2.708(8)
C66 H66A 0.99
C66 H66B 0.99
C67 N12 1.481(6)
C67 C68 1.539(8)
C67 H67A 0.99
C67 H67B 0.99
C68 C69 1.530(8)
C68 H68A 0.99
C68 H68B 0.99
C69 C70 1.507(8)
C69 H69A 0.99
C69 H69B 0.99
C70 N12 1.481(5)
C70 C71 1.518(7)
C70 Li11 2.750(8)
C70 H70 1.0
C71 O6 1.392(5)
C71 Li11 2.670(8)
C71 Li9 2.713(9)
C71 H71A 0.99
C71 H71B 0.99
C72 N11 1.458(7)
C72 H72A 0.98
C72 H72B 0.98
C72 H72C 0.98
C73 C74 1.510(9)
C73 H73A 0.98
C73 H73B 0.98
C73 H73C 0.98
C74 C76 1.251(10)
C74 C75 1.521(10)
C74 H74 1.0
C75 H75A 0.98
C75 H75B 0.98
C75 H75C 0.98
C76 C77 1.532(8)
C76 H76A 0.99
C76 H76B 0.99
C77 N13 1.463(7)
C77 C78 1.543(7)
C77 Li14 2.699(8)
C77 H77 1.0
C78 N14 1.482(6)
C78 Li14 2.733(8)
C78 H78A 0.99
C78 H78B 0.99
C79 N14 1.466(7)
C79 C80 1.476(11)
C79 H79A 0.99
C79 H79B 0.99
C80 C81 1.576(15)
C80 H80A 0.99
C80 H80B 0.99
C81 C82 1.671(10)
C81 H81A 0.99
C81 H81B 0.99
C82 C83 1.342(9)
C82 N14 1.477(7)
C82 Li14 2.759(8)
C82 H82 1.0
C83 O7 1.345(7)
C83 Li14 2.621(9)
C83 Li16 2.688(10)
C83 H83A 0.99
C83 H83B 0.99
C84 N13 1.448(7)
C84 H84A 0.98
C84 H84B 0.98
C84 H84C 0.98
C85 C86 1.512(7)
C85 C87 1.526(7)
C85 C88 1.540(6)
C85 H85 1.0
C86 H86A 0.98
C86 H86B 0.98
C86 H86C 0.98
C87 H87A 0.98
C87 H87B 0.98
C87 H87C 0.98
C88 C89 1.533(5)
C88 H88A 0.99
C88 H88B 0.99
C89 N15 1.465(5)
C89 C90 1.551(6)
C89 Li15 2.730(8)
C89 H89 1.0
C90 N16 1.461(6)
C90 Li15 2.678(8)
C90 H90A 0.99
C90 H90B 0.99
C91 N16 1.460(6)
C91 C92 1.498(8)
C91 H91A 0.99
C91 H91B 0.99
C92 C93 1.512(8)
C92 H92A 0.99
C92 H92B 0.99
C93 C94 1.509(8)
C93 H93A 0.99
C93 H93B 0.99
C94 N16 1.497(6)
C94 C95 1.524(6)
C94 Li15 2.729(8)
C94 H94 1.0
C95 O8 1.404(5)
C95 Li15 2.636(8)
C95 Li13 2.684(8)
C95 H95A 0.99
C95 H95B 0.99
C96 N15 1.462(5)
C96 H96A 0.98
C96 H96B 0.98
C96 H96C 0.98
C97 C98 1.445(15)
C97 H97A 0.98
C97 H97B 0.98
C97 H97C 0.98
C98 O9 1.367(10)
C98 H98A 0.99
C98 H98B 0.99
C99 O9 1.427(11)
C99 C100 1.523(16)
C99 H99A 0.99
C99 H99B 0.99
C100 H10A 0.98
C100 H10B 0.98
C100 H10C 0.98
C101 C102 1.396(17)
C101 H10D 0.98
C101 H10E 0.98
C101 H10F 0.98
C102 O10 1.393(10)
C102 H10G 0.99
C102 H10H 0.99
C103 C104 1.437(17)
C103 O10 1.447(12)
C103 H10I 0.99
C103 H10J 0.99
C104 H10K 0.98
C104 H10L 0.98
C104 H10M 0.98
Li1 O2 1.862(7)
Li1 N15 2.010(8)
Li1 N1 2.030(7)
Li2 O2 1.884(8)
Li2 O1 1.961(8)
Li2 N2 2.047(8)
Li2 N1 2.078(8)
Li3 O1 1.891(7)
Li3 O2 1.950(7)
Li3 N4 2.048(7)
Li3 N3 2.077(7)
Li4 O1 1.839(7)
Li4 N3 2.020(7)
Li4 N5 2.053(8)
Li5 O4 1.835(7)
Li5 N3 2.019(7)
Li5 N5 2.039(7)
Li6 O4 1.853(7)
Li6 O3 1.952(8)
Li6 N6 2.045(8)
Li6 N5 2.132(7)
Li7 O3 1.880(7)
Li7 O4 1.941(8)
Li7 N8 2.059(7)
Li7 N7 2.120(8)
Li8 O3 1.848(8)
Li8 N9 2.035(8)
Li8 N7 2.045(8)
Li9 O6 1.870(8)
Li9 N9 2.026(8)
Li9 N7 2.052(8)
Li10 O6 1.903(8)
Li10 O5 1.955(8)
Li10 N10 2.069(8)
Li10 N9 2.132(9)
Li11 O5 1.887(8)
Li11 O6 1.950(7)
Li11 N12 2.059(8)
Li11 N11 2.132(8)
Li12 O5 1.861(7)
Li12 N11 2.037(8)
Li12 N13 2.048(8)
Li13 O8 1.843(7)
Li13 N13 2.011(8)
Li13 N11 2.027(8)
Li14 O8 1.870(7)
Li14 O7 1.952(7)
Li14 N14 2.088(8)
Li14 N13 2.106(7)
Li15 O7 1.890(7)
Li15 O8 1.930(8)
Li15 N16 2.063(8)
Li15 N15 2.112(8)
Li16 O7 1.845(7)
Li16 N1 1.991(8)
Li16 N15 2.032(7)

loop_
_geom_torsion_atom_site_label_1
_geom_torsion_atom_site_label_2
_geom_torsion_atom_site_label_3
_geom_torsion_atom_site_label_4
_geom_torsion
C1 C2 C4 C5 63.9(6)
C3 C2 C4 C5 -172.1(5)
C2 C4 C5 N1 -177.2(4)
C2 C4 C5 C6 55.8(5)
C2 C4 C5 Li2 131.9(4)
N1 C5 C6 N2 -57.5(5)
C4 C5 C6 N2 67.6(4)
Li2 C5 C6 N2 -30.5(3)
N1 C5 C6 Li2 -27.0(3)
C4 C5 C6 Li2 98.1(3)
N2 C7 C8 C9 14.7(7)
C7 C8 C9 C10 8.5(7)
C8 C9 C10 N2 -28.3(6)
C8 C9 C10 C11 -149.9(5)
C8 C9 C10 Li2 -76.2(5)
N2 C10 C11 O1 -51.2(6)
C9 C10 C11 O1 66.1(6)
Li2 C10 C11 O1 -28.4(4)
N2 C10 C11 Li2 -22.8(4)
C9 C10 C11 Li2 94.6(5)
N2 C10 C11 Li4 -59.3(10)
C9 C10 C11 Li4 58.1(10)
Li2 C10 C11 Li4 -36.5(8)
C13 C14 C16 C17 -170.2(4)
C15 C14 C16 C17 65.3(5)
C14 C16 C17 N3 -175.9(4)
C14 C16 C17 C18 57.5(5)
C14 C16 C17 Li3 133.4(4)
C14 C16 C17 Li5 -137.4(4)
N3 C17 C18 N4 -58.5(5)
C16 C17 C18 N4 65.5(4)
Li3 C17 C18 N4 -28.8(3)
Li5 C17 C18 N4 -74.0(9)
N3 C17 C18 Li3 -29.7(3)
C16 C17 C18 Li3 94.4(3)
Li5 C17 C18 Li3 -45.2(8)
N4 C19 C20 C21 2.9(7)
C19 C20 C21 C22 18.6(7)
C20 C21 C22 N4 -33.0(6)
C20 C21 C22 C23 -153.7(5)
C20 C21 C22 Li3 -80.9(5)
N4 C22 C23 O2 -51.2(5)
C21 C22 C23 O2 64.7(5)
Li3 C22 C23 O2 -29.8(3)
N4 C22 C23 Li3 -21.5(4)
C21 C22 C23 Li3 94.5(4)
N4 C22 C23 Li1 -62.4(9)
C21 C22 C23 Li1 53.5(9)
Li3 C22 C23 Li1 -41.0(7)
C27 C26 C28 C29 -175.8(4)
C25 C26 C28 C29 60.9(6)
C26 C28 C29 N5 -176.5(4)
C26 C28 C29 C30 55.8(5)
C26 C28 C29 Li6 131.4(4)
N5 C29 C30 N6 -58.3(5)
C28 C29 C30 N6 67.4(4)
Li6 C29 C30 N6 -30.8(3)
N5 C29 C30 Li6 -27.4(3)
C28 C29 C30 Li6 98.3(3)
N6 C31 C32 C33 23.8(5)
C31 C32 C33 C34 2.2(5)
C32 C33 C34 N6 -26.5(5)
C32 C33 C34 C35 -147.7(4)
C32 C33 C34 Li6 -75.0(4)
N6 C34 C35 O3 -51.3(5)
C33 C34 C35 O3 64.0(5)
Li6 C34 C35 O3 -26.8(3)
N6 C34 C35 Li6 -24.5(3)
C33 C34 C35 Li6 90.8(4)
N6 C34 C35 Li8 -56.8(9)
C33 C34 C35 Li8 58.5(9)
Li6 C34 C35 Li8 -32.3(7)
C37 C38 C40 C41 -175.9(5)
C39 C38 C40 C41 60.9(6)
C38 C40 C41 N7 -177.3(4)
C38 C40 C41 C42 56.6(5)
C38 C40 C41 Li7 131.9(4)
N7 C41 C42 N8 -57.0(5)
C40 C41 C42 N8 66.4(5)
Li7 C41 C42 N8 -26.1(3)
N7 C41 C42 Li7 -31.0(3)
C40 C41 C42 Li7 92.5(3)
N8 C43 C44 C45 28.7(7)
C43 C44 C45 C46 -3.8(7)
C44 C45 C46 C47 -140.2(6)
C44 C45 C46 N8 -20.6(6)
C44 C45 C46 Li7 -69.0(6)
N8 C46 C47 O4 -41.7(11)
C45 C46 C47 O4 67.9(9)
Li7 C46 C47 O4 -26.5(6)
N8 C46 C47 Li7 -15.2(5)
C45 C46 C47 Li7 94.4(5)
N8 C46 C47 Li5 -45.(2)
C45 C46 C47 Li5 64.4(19)
Li7 C46 C47 Li5 -30.0(17)
C51 C50 C52 C53 -172.9(5)
C49 C50 C52 C53 68.2(6)
C50 C52 C53 N9 -172.6(4)
C50 C52 C53 C54 60.5(5)
C50 C52 C53 Li10 135.7(4)
N9 C53 C54 N10 -59.7(5)
C52 C53 C54 N10 64.0(5)
Li10 C53 C54 N10 -29.3(3)
N9 C53 C54 Li10 -30.4(3)
C52 C53 C54 Li10 93.3(3)
N10 C55 C56 C57 21.3(7)
C55 C56 C57 C58 2.7(7)
C56 C57 C58 N10 -25.5(6)
C56 C57 C58 C59 -146.9(5)
C56 C57 C58 Li10 -74.5(5)
N10 C58 C59 O5 -53.0(6)
C57 C58 C59 O5 62.9(6)
Li10 C58 C59 O5 -30.5(4)
N10 C58 C59 Li10 -22.5(4)
C57 C58 C59 Li10 93.4(4)
N10 C58 C59 Li12 -67.6(10)
C57 C58 C59 Li12 48.3(10)
Li10 C58 C59 Li12 -45.1(8)
C63 C62 C64 C65 -168.2(5)
C61 C62 C64 C65 69.7(6)
C62 C64 C65 N11 -174.6(4)
C62 C64 C65 C66 59.3(5)
N11 C65 C66 N12 -58.1(5)
C64 C65 C66 N12 66.4(5)
N11 C65 C66 Li11 -26.4(4)
C64 C65 C66 Li11 98.1(4)
N12 C67 C68 C69 21.6(6)
C67 C68 C69 C70 3.0(7)
C68 C69 C70 N12 -26.2(6)
C68 C69 C70 C71 -147.6(5)
C68 C69 C70 Li11 -74.4(5)
N12 C70 C71 O6 -49.8(6)
C69 C70 C71 O6 66.1(5)
Li11 C70 C71 O6 -26.2(3)
N12 C70 C71 Li11 -23.6(4)
C69 C70 C71 Li11 92.3(4)
N12 C70 C71 Li9 -54.4(10)
C69 C70 C71 Li9 61.5(9)
Li11 C70 C71 Li9 -30.8(8)
C73 C74 C76 C77 21.(3)
C75 C74 C76 C77 176.8(11)
C74 C76 C77 N13 -138.3(15)
C74 C76 C77 C78 94.3(15)
C74 C76 C77 Li14 170.7(15)
N13 C77 C78 N14 -59.6(5)
C76 C77 C78 N14 65.0(5)
Li14 C77 C78 N14 -26.8(4)
N13 C77 C78 Li14 -32.8(3)
C76 C77 C78 Li14 91.8(4)
N14 C79 C80 C81 28.3(10)
C79 C80 C81 C82 -2.2(9)
C80 C81 C82 C83 -142.4(7)
C80 C81 C82 N14 -22.7(8)
C80 C81 C82 Li14 -71.7(7)
N14 C82 C83 O7 -26.1(18)
C81 C82 C83 O7 80.0(14)
Li14 C82 C83 O7 -17.5(11)
N14 C82 C83 Li14 -8.5(8)
C81 C82 C83 Li14 97.6(5)
N14 C82 C83 Li16 -15.(4)
C81 C82 C83 Li16 91.(4)
Li14 C82 C83 Li16 -6.(4)
C86 C85 C88 C89 71.3(5)
C87 C85 C88 C89 -166.3(4)
C85 C88 C89 N15 -173.1(4)
C85 C88 C89 C90 61.0(5)
C85 C88 C89 Li15 135.5(4)
N15 C89 C90 N16 -59.2(4)
C88 C89 C90 N16 63.9(4)
Li15 C89 C90 N16 -30.9(3)
N15 C89 C90 Li15 -28.3(3)
C88 C89 C90 Li15 94.8(3)
N16 C91 C92 C93 19.2(6)
C91 C92 C93 C94 4.7(6)
C92 C93 C94 N16 -26.1(5)
C92 C93 C94 C95 -148.2(4)
C92 C93 C94 Li15 -75.4(4)
N16 C94 C95 O8 -52.1(5)
C93 C94 C95 O8 64.5(5)
Li15 C94 C95 O8 -28.4(4)
N16 C94 C95 Li15 -23.7(4)
C93 C94 C95 Li15 92.9(4)
N16 C94 C95 Li13 -63.9(10)
C93 C94 C95 Li13 52.7(10)
Li15 C94 C95 Li13 -40.2(8)
C4 C5 N1 C12 160.5(4)
C6 C5 N1 C12 -71.6(5)
Li2 C5 N1 C12 -106.6(4)
C4 C5 N1 Li16 56.9(4)
C6 C5 N1 Li16 -175.3(4)
Li2 C5 N1 Li16 149.8(4)
C4 C5 N1 Li1 -23.3(6)
C6 C5 N1 Li1 104.5(5)
Li2 C5 N1 Li1 69.6(5)
C4 C5 N1 Li2 -92.9(4)
C6 C5 N1 Li2 34.9(4)
O7 Li16 N1 C12 -66.1(7)
N15 Li16 N1 C12 108.3(4)
O7 Li16 N1 C5 47.9(8)
N15 Li16 N1 C5 -137.7(4)
O7 Li16 N1 Li1 -179.5(8)
N15 Li16 N1 Li1 -5.1(3)
O7 Li16 N1 Li2 178.2(5)
N15 Li16 N1 Li2 -7.4(7)
O2 Li1 N1 C12 93.3(4)
N15 Li1 N1 C12 -82.0(5)
O2 Li1 N1 C5 -82.7(5)
N15 Li1 N1 C5 101.9(5)
O2 Li1 N1 Li16 -179.5(5)
N15 Li1 N1 Li16 5.1(3)
O2 Li1 N1 Li2 -1.1(3)
N15 Li1 N1 Li2 -176.5(5)
O2 Li2 N1 C12 -110.1(4)
O1 Li2 N1 C12 9.0(5)
N2 Li2 N1 C12 103.0(3)
O2 Li2 N1 C5 136.5(3)
O1 Li2 N1 C5 -104.4(4)
N2 Li2 N1 C5 -10.4(4)
O2 Li2 N1 Li16 3.4(7)
O1 Li2 N1 Li16 122.6(5)
N2 Li2 N1 Li16 -143.5(4)
O2 Li2 N1 Li1 1.1(3)
O1 Li2 N1 Li1 120.2(5)
N2 Li2 N1 Li1 -145.8(4)
C5 C6 N2 C7 -92.6(5)
Li2 C6 N2 C7 -133.1(5)
C5 C6 N2 C10 147.2(4)
Li2 C6 N2 C10 106.7(4)
C5 C6 N2 Li2 40.5(4)
C8 C7 N2 C6 -158.3(5)
C8 C7 N2 C10 -32.8(6)
C8 C7 N2 Li2 82.8(6)
C9 C10 N2 C6 162.9(4)
C11 C10 N2 C6 -74.3(5)
Li2 C10 N2 C6 -104.5(4)
C9 C10 N2 C7 37.9(5)
C11 C10 N2 C7 160.6(5)
Li2 C10 N2 C7 130.5(5)
C9 C10 N2 Li2 -92.6(4)
C11 C10 N2 Li2 30.1(5)
O2 Li2 N2 C6 -136.6(6)
O1 Li2 N2 C6 109.9(3)
N1 Li2 N2 C6 -15.8(4)
O2 Li2 N2 C7 -10.7(8)
O1 Li2 N2 C7 -124.2(4)
N1 Li2 N2 C7 110.1(4)
O2 Li2 N2 C10 106.4(7)
O1 Li2 N2 C10 -7.1(4)
N1 Li2 N2 C10 -132.8(4)
C16 C17 N3 C24 164.5(3)
C18 C17 N3 C24 -69.5(4)
Li3 C17 N3 C24 -108.0(4)
Li5 C17 N3 C24 101.8(4)
C16 C17 N3 Li5 62.6(4)
C18 C17 N3 Li5 -171.3(4)
Li3 C17 N3 Li5 150.2(4)
C16 C17 N3 Li4 -17.2(5)
C18 C17 N3 Li4 108.9(5)
Li3 C17 N3 Li4 70.4(4)
Li5 C17 N3 Li4 -79.8(5)
C16 C17 N3 Li3 -87.5(4)
C18 C17 N3 Li3 38.5(4)
Li5 C17 N3 Li3 -150.2(4)
O4 Li5 N3 C17 54.9(8)
N5 Li5 N3 C17 -138.9(4)
O4 Li5 N3 C24 -58.2(8)
N5 Li5 N3 C24 107.9(4)
O4 Li5 N3 Li4 -173.3(8)
N5 Li5 N3 Li4 -7.2(4)
O4 Li5 N3 Li3 -178.4(5)
N5 Li5 N3 Li3 -12.3(8)
O1 Li4 N3 C17 -84.0(5)
N5 Li4 N3 C17 101.5(5)
O1 Li4 N3 C24 94.4(5)
N5 Li4 N3 C24 -80.2(4)
O1 Li4 N3 Li5 -178.4(5)
N5 Li4 N3 Li5 7.1(4)
O1 Li4 N3 Li3 -1.8(4)
N5 Li4 N3 Li3 -176.3(5)
O1 Li3 N3 C17 135.5(3)
O2 Li3 N3 C17 -108.1(4)
N4 Li3 N3 C17 -13.6(4)
O1 Li3 N3 C24 -110.8(4)
O2 Li3 N3 C24 5.5(5)
N4 Li3 N3 C24 100.1(3)
O1 Li3 N3 Li5 6.9(7)
O2 Li3 N3 Li5 123.3(6)
N4 Li3 N3 Li5 -142.2(5)
O1 Li3 N3 Li4 1.7(3)
O2 Li3 N3 Li4 118.1(5)
N4 Li3 N3 Li4 -147.4(4)
C20 C19 N4 C22 -24.0(6)
C20 C19 N4 C18 -149.4(5)
C20 C19 N4 Li3 91.5(6)
C21 C22 N4 C19 35.1(4)
C23 C22 N4 C19 157.1(4)
Li3 C22 N4 C19 129.0(4)
C21 C22 N4 C18 162.3(3)
C23 C22 N4 C18 -75.7(5)
Li3 C22 N4 C18 -103.8(4)
C21 C22 N4 Li3 -93.9(4)
C23 C22 N4 Li3 28.1(5)
C17 C18 N4 C19 -94.0(4)
Li3 C18 N4 C19 -132.0(4)
C17 C18 N4 C22 143.9(4)
Li3 C18 N4 C22 106.0(4)
C17 C18 N4 Li3 37.9(4)
O1 Li3 N4 C19 -6.5(8)
O2 Li3 N4 C19 -122.4(4)
N3 Li3 N4 C19 114.0(4)
O1 Li3 N4 C22 111.3(7)
O2 Li3 N4 C22 -4.6(4)
N3 Li3 N4 C22 -128.3(3)
O1 Li3 N4 C18 -133.7(6)
O2 Li3 N4 C18 110.4(3)
N3 Li3 N4 C18 -13.2(4)
C28 C29 N5 C36 160.1(3)
C30 C29 N5 C36 -72.2(4)
Li6 C29 N5 C36 -107.0(4)
C28 C29 N5 Li5 -26.0(6)
C30 C29 N5 Li5 101.6(5)
Li6 C29 N5 Li5 66.8(4)
C28 C29 N5 Li4 55.0(4)
C30 C29 N5 Li4 -177.3(3)
Li6 C29 N5 Li4 147.9(4)
C28 C29 N5 Li6 -92.8(4)
C30 C29 N5 Li6 34.8(4)
O4 Li5 N5 C36 89.0(5)
N3 Li5 N5 C36 -81.8(4)
O4 Li5 N5 C29 -84.5(6)
N3 Li5 N5 C29 104.6(5)
O4 Li5 N5 Li4 178.0(5)
N3 Li5 N5 Li4 7.1(4)
O4 Li5 N5 Li6 -5.0(4)
N3 Li5 N5 Li6 -175.8(5)
O1 Li4 N5 C36 -63.7(8)
N3 Li4 N5 C36 107.4(4)
O1 Li4 N5 C29 50.4(9)
N3 Li4 N5 C29 -138.5(4)
O1 Li4 N5 Li5 -178.1(9)
N3 Li4 N5 Li5 -7.1(4)
O1 Li4 N5 Li6 177.8(6)
N3 Li4 N5 Li6 -11.1(7)
O4 Li6 N5 C36 -107.6(4)
O3 Li6 N5 C36 8.2(5)
N6 Li6 N5 C36 103.4(3)
O4 Li6 N5 C29 139.3(4)
O3 Li6 N5 C29 -104.8(4)
N6 Li6 N5 C29 -9.6(3)
O4 Li6 N5 Li5 4.8(3)
O3 Li6 N5 Li5 120.6(5)
N6 Li6 N5 Li5 -144.1(4)
O4 Li6 N5 Li4 9.0(7)
O3 Li6 N5 Li4 124.8(5)
N6 Li6 N5 Li4 -140.0(4)
C32 C31 N6 C30 -165.1(4)
C32 C31 N6 C34 -41.4(5)
C32 C31 N6 Li6 71.7(5)
C29 C30 N6 C31 -96.1(4)
Li6 C30 N6 C31 -137.6(4)
C29 C30 N6 C34 145.6(4)
Li6 C30 N6 C34 104.0(4)
C29 C30 N6 Li6 41.5(4)
C35 C34 N6 C31 164.0(4)
C33 C34 N6 C31 41.7(4)
Li6 C34 N6 C31 132.1(4)
C35 C34 N6 C30 -71.8(4)
C33 C34 N6 C30 165.9(3)
Li6 C34 N6 C30 -103.7(4)
C35 C34 N6 Li6 31.9(4)
C33 C34 N6 Li6 -90.3(4)
O4 Li6 N6 C31 -8.0(9)
O3 Li6 N6 C31 -125.0(4)
N5 Li6 N6 C31 112.4(4)
O4 Li6 N6 C30 -137.4(7)
O3 Li6 N6 C30 105.6(3)
N5 Li6 N6 C30 -17.0(3)
O4 Li6 N6 C34 107.1(7)
O3 Li6 N6 C34 -9.8(3)
N5 Li6 N6 C34 -132.5(3)
C40 C41 N7 C48 165.7(4)
C42 C41 N7 C48 -69.0(5)
Li7 C41 N7 C48 -108.9(4)
C40 C41 N7 Li8 -15.3(6)
C42 C41 N7 Li8 110.0(5)
Li7 C41 N7 Li8 70.1(4)
C40 C41 N7 Li9 63.2(4)
C42 C41 N7 Li9 -171.5(4)
Li7 C41 N7 Li9 148.6(4)
C40 C41 N7 Li7 -85.4(4)
C42 C41 N7 Li7 39.9(4)
O3 Li8 N7 C48 96.2(4)
N9 Li8 N7 C48 -80.7(5)
O3 Li8 N7 C41 -82.8(5)
N9 Li8 N7 C41 100.3(5)
O3 Li8 N7 Li9 -177.8(4)
N9 Li8 N7 Li9 5.3(3)
O3 Li8 N7 Li7 -0.6(3)
N9 Li8 N7 Li7 -177.4(4)
O6 Li9 N7 C48 -64.2(7)
N9 Li9 N7 C48 111.1(4)
O6 Li9 N7 C41 49.3(8)
N9 Li9 N7 C41 -135.4(4)
O6 Li9 N7 Li8 179.3(8)
N9 Li9 N7 Li8 -5.4(3)
O6 Li9 N7 Li7 175.3(5)
N9 Li9 N7 Li7 -9.4(7)
O3 Li7 N7 C48 -113.0(4)
O4 Li7 N7 C48 3.0(5)
N8 Li7 N7 C48 97.1(3)
O3 Li7 N7 C41 133.1(3)
O4 Li7 N7 C41 -110.9(4)
N8 Li7 N7 C41 -16.8(3)
O3 Li7 N7 Li8 0.5(3)
O4 Li7 N7 Li8 116.6(5)
N8 Li7 N7 Li8 -149.4(4)
O3 Li7 N7 Li9 4.6(6)
O4 Li7 N7 Li9 120.7(5)
N8 Li7 N7 Li9 -145.3(4)
C44 C43 N8 C42 -168.8(5)
C44 C43 N8 C46 -44.2(6)
C44 C43 N8 Li7 69.6(6)
C41 C42 N8 C43 -101.0(5)
Li7 C42 N8 C43 -135.5(5)
C41 C42 N8 C46 140.3(4)
Li7 C42 N8 C46 105.8(4)
C41 C42 N8 Li7 34.5(4)
C47 C46 N8 C43 150.4(6)
C45 C46 N8 C43 37.4(5)
Li7 C46 N8 C43 131.1(4)
C47 C46 N8 C42 -86.2(7)
C45 C46 N8 C42 160.8(4)
Li7 C46 N8 C42 -105.5(4)
C47 C46 N8 Li7 19.3(7)
C45 C46 N8 Li7 -93.7(4)
O3 Li7 N8 C43 -0.9(10)
O4 Li7 N8 C43 -115.6(4)
N7 Li7 N8 C43 117.7(4)
O3 Li7 N8 C42 -128.0(7)
O4 Li7 N8 C42 117.3(3)
N7 Li7 N8 C42 -9.4(3)
O3 Li7 N8 C46 114.7(8)
O4 Li7 N8 C46 0.1(4)
N7 Li7 N8 C46 -126.7(4)
C54 C53 N9 C60 -69.2(5)
C52 C53 N9 C60 164.6(4)
Li10 C53 N9 C60 -107.8(4)
C54 C53 N9 Li9 108.3(5)
C52 C53 N9 Li9 -18.0(6)
Li10 C53 N9 Li9 69.6(5)
C54 C53 N9 Li8 -171.5(4)
C52 C53 N9 Li8 62.2(4)
Li10 C53 N9 Li8 149.8(4)
C54 C53 N9 Li10 38.6(4)
C52 C53 N9 Li10 -87.6(4)
O6 Li9 N9 C60 95.6(4)
N7 Li9 N9 C60 -81.5(4)
O6 Li9 N9 C53 -81.8(5)
N7 Li9 N9 C53 101.2(5)
O6 Li9 N9 Li8 -177.6(5)
N7 Li9 N9 Li8 5.4(3)
O6 Li9 N9 Li10 -1.4(3)
N7 Li9 N9 Li10 -178.4(4)
O3 Li8 N9 C60 -65.9(7)
N7 Li8 N9 C60 109.0(4)
O3 Li8 N9 C53 47.4(8)
N7 Li8 N9 C53 -137.7(3)
O3 Li8 N9 Li9 179.7(8)
N7 Li8 N9 Li9 -5.4(3)
O3 Li8 N9 Li10 173.9(5)
N7 Li8 N9 Li10 -11.1(7)
O6 Li10 N9 C60 -110.3(4)
O5 Li10 N9 C60 4.5(5)
N10 Li10 N9 C60 99.6(3)
O6 Li10 N9 C53 136.5(3)
O5 Li10 N9 C53 -108.7(5)
N10 Li10 N9 C53 -13.6(3)
O6 Li10 N9 Li9 1.3(3)
O5 Li10 N9 Li9 116.1(5)
N10 Li10 N9 Li9 -148.8(4)
O6 Li10 N9 Li8 7.1(7)
O5 Li10 N9 Li8 121.9(5)
N10 Li10 N9 Li8 -143.0(4)
C53 C54 N10 C58 143.4(4)
Li10 C54 N10 C58 104.7(4)
C53 C54 N10 C55 -97.4(4)
Li10 C54 N10 C55 -136.1(4)
C53 C54 N10 Li10 38.7(4)
C59 C58 N10 C54 -75.0(5)
C57 C58 N10 C54 162.7(4)
Li10 C58 N10 C54 -103.9(4)
C59 C58 N10 C55 161.3(4)
C57 C58 N10 C55 38.9(5)
Li10 C58 N10 C55 132.4(5)
C59 C58 N10 Li10 28.9(5)
C57 C58 N10 Li10 -93.4(4)
C56 C55 N10 C54 -163.1(5)
C56 C55 N10 C58 -38.2(6)
C56 C55 N10 Li10 76.1(6)
O6 Li10 N10 C54 -131.4(8)
O5 Li10 N10 C54 111.8(3)
N9 Li10 N10 C54 -13.2(3)
O6 Li10 N10 C58 111.9(8)
O5 Li10 N10 C58 -5.0(4)
N9 Li10 N10 C58 -129.9(3)
O6 Li10 N10 C55 -4.6(10)
O5 Li10 N10 C55 -121.4(4)
N9 Li10 N10 C55 113.6(4)
C64 C65 N11 C72 162.2(4)
C66 C65 N11 C72 -70.7(5)
C64 C65 N11 Li13 58.4(5)
C66 C65 N11 Li13 -174.5(4)
C64 C65 N11 Li12 -23.4(6)
C66 C65 N11 Li12 103.7(5)
C64 C65 N11 Li11 -93.2(4)
C66 C65 N11 Li11 33.9(5)
O8 Li13 N11 C72 -60.0(9)
N13 Li13 N11 C72 106.1(5)
O8 Li13 N11 C65 53.4(10)
N13 Li13 N11 C65 -140.5(4)
O8 Li13 N11 Li12 -172.8(10)
N13 Li13 N11 Li12 -6.8(4)
O8 Li13 N11 Li11 -174.0(6)
N13 Li13 N11 Li11 -8.0(8)
O5 Li12 N11 C72 86.6(5)
N13 Li12 N11 C72 -82.1(5)
O5 Li12 N11 C65 -87.6(6)
N13 Li12 N11 C65 103.7(5)
O5 Li12 N11 Li13 175.2(6)
N13 Li12 N11 Li13 6.6(4)
O5 Li12 N11 Li11 -5.6(4)
N13 Li12 N11 Li11 -174.3(5)
O5 Li11 N11 C72 -106.1(4)
O6 Li11 N11 C72 10.8(5)
N12 Li11 N11 C72 103.6(3)
O5 Li11 N11 C65 141.4(4)
O6 Li11 N11 C65 -101.7(5)
N12 Li11 N11 C65 -8.9(4)
O5 Li11 N11 Li13 6.6(7)
O6 Li11 N11 Li13 123.5(6)
N12 Li11 N11 Li13 -143.7(5)
O5 Li11 N11 Li12 5.4(4)
O6 Li11 N11 Li12 122.3(5)
N12 Li11 N11 Li12 -144.9(4)
C65 C66 N12 C67 -92.3(5)
Li11 C66 N12 C67 -135.1(4)
C65 C66 N12 C70 148.4(4)
Li11 C66 N12 C70 105.6(4)
C65 C66 N12 Li11 42.8(5)
C68 C67 N12 C66 -163.2(4)
C68 C67 N12 C70 -39.0(5)
C68 C67 N12 Li11 75.9(5)
C69 C70 N12 C66 164.4(4)
C71 C70 N12 C66 -73.4(5)
Li11 C70 N12 C66 -104.3(4)
C69 C70 N12 C67 40.1(5)
C71 C70 N12 C67 162.4(4)
Li11 C70 N12 C67 131.4(4)
C69 C70 N12 Li11 -91.3(4)
C71 C70 N12 Li11 31.0(5)
O5 Li11 N12 C66 -137.2(7)
O6 Li11 N12 C66 106.6(3)
N11 Li11 N12 C66 -17.9(4)
O5 Li11 N12 C67 -9.8(9)
O6 Li11 N12 C67 -126.1(4)
N11 Li11 N12 C67 109.4(4)
O5 Li11 N12 C70 107.0(7)
O6 Li11 N12 C70 -9.3(4)
N11 Li11 N12 C70 -133.8(3)
C76 C77 N13 C84 169.1(4)
C78 C77 N13 C84 -64.6(5)
Li14 C77 N13 C84 -107.0(4)
C76 C77 N13 Li13 -13.9(6)
C78 C77 N13 Li13 112.4(5)
Li14 C77 N13 Li13 70.0(4)
C76 C77 N13 Li12 68.2(5)
C78 C77 N13 Li12 -165.6(4)
Li14 C77 N13 Li12 152.0(4)
C76 C77 N13 Li14 -83.9(5)
C78 C77 N13 Li14 42.4(4)
O8 Li13 N13 C84 94.3(5)
N11 Li13 N13 C84 -77.0(5)
O8 Li13 N13 C77 -82.5(6)
N11 Li13 N13 C77 106.3(5)
O8 Li13 N13 Li12 178.0(6)
N11 Li13 N13 Li12 6.7(4)
O8 Li13 N13 Li14 -1.2(4)
N11 Li13 N13 Li14 -172.4(5)
O5 Li12 N13 C84 -50.9(9)
N11 Li12 N13 C84 111.2(4)
O5 Li12 N13 C77 62.1(10)
N11 Li12 N13 C77 -135.8(4)
O5 Li12 N13 Li13 -168.8(10)
N11 Li12 N13 Li13 -6.6(4)
O5 Li12 N13 Li14 -167.4(7)
N11 Li12 N13 Li14 -5.3(9)
O8 Li14 N13 C84 -113.5(4)
O7 Li14 N13 C84 3.2(5)
N14 Li14 N13 C84 95.0(4)
O8 Li14 N13 C77 133.5(3)
O7 Li14 N13 C77 -109.8(5)
N14 Li14 N13 C77 -18.0(3)
O8 Li14 N13 Li13 1.1(4)
O7 Li14 N13 Li13 117.9(5)
N14 Li14 N13 Li13 -150.4(4)
O8 Li14 N13 Li12 -0.2(8)
O7 Li14 N13 Li12 116.5(6)
N14 Li14 N13 Li12 -151.7(6)
C80 C79 N14 C82 -45.5(8)
C80 C79 N14 C78 -170.1(7)
C80 C79 N14 Li14 67.6(9)
C83 C82 N14 C79 142.3(10)
C81 C82 N14 C79 38.5(5)
Li14 C82 N14 C79 131.5(4)
C83 C82 N14 C78 -93.4(10)
C81 C82 N14 C78 162.8(5)
Li14 C82 N14 C78 -104.2(4)
C83 C82 N14 Li14 10.8(10)
C81 C82 N14 Li14 -93.0(5)
C77 C78 N14 C79 -102.1(5)
Li14 C78 N14 C79 -136.8(5)
C77 C78 N14 C82 139.8(4)
Li14 C78 N14 C82 105.1(4)
C77 C78 N14 Li14 34.6(5)
O8 Li14 N14 C79 0.6(10)
O7 Li14 N14 C79 -113.1(5)
N13 Li14 N14 C79 119.9(5)
O8 Li14 N14 C82 115.0(7)
O7 Li14 N14 C82 1.3(4)
N13 Li14 N14 C82 -125.7(4)
O8 Li14 N14 C78 -128.1(7)
O7 Li14 N14 C78 118.2(3)
N13 Li14 N14 C78 -8.8(4)
C88 C89 N15 C96 163.0(3)
C90 C89 N15 C96 -71.2(4)
Li15 C89 N15 C96 -107.1(4)
C88 C89 N15 Li1 57.5(4)
C90 C89 N15 Li1 -176.7(3)
Li15 C89 N15 Li1 147.4(4)
C88 C89 N15 Li16 -20.0(6)
C90 C89 N15 Li16 105.8(5)
Li15 C89 N15 Li16 69.9(4)
C88 C89 N15 Li15 -89.9(4)
C90 C89 N15 Li15 35.9(4)
O2 Li1 N15 C96 -63.7(7)
N1 Li1 N15 C96 109.1(4)
O2 Li1 N15 C89 50.9(8)
N1 Li1 N15 C89 -136.3(3)
O2 Li1 N15 Li16 -177.9(8)
N1 Li1 N15 Li16 -5.1(3)
O2 Li1 N15 Li15 175.5(5)
N1 Li1 N15 Li15 -11.7(7)
O7 Li16 N15 C96 92.3(4)
N1 Li16 N15 C96 -84.1(4)
O7 Li16 N15 C89 -84.6(5)
N1 Li16 N15 C89 99.0(5)
O7 Li16 N15 Li1 -178.5(5)
N1 Li16 N15 Li1 5.2(4)
O7 Li16 N15 Li15 -3.0(3)
N1 Li16 N15 Li15 -179.4(4)
O7 Li15 N15 C96 -109.7(3)
O8 Li15 N15 C96 6.3(5)
N16 Li15 N15 C96 102.3(3)
O7 Li15 N15 C89 136.8(3)
O8 Li15 N15 C89 -107.2(4)
N16 Li15 N15 C89 -11.3(3)
O7 Li15 N15 Li1 9.4(6)
O8 Li15 N15 Li1 125.5(5)
N16 Li15 N15 Li1 -138.6(4)
O7 Li15 N15 Li16 2.9(3)
O8 Li15 N15 Li16 118.9(5)
N16 Li15 N15 Li16 -145.1(4)
C92 C91 N16 C90 -162.8(4)
C92 C91 N16 C94 -36.2(5)
C92 C91 N16 Li15 76.7(6)
C89 C90 N16 C91 -94.9(4)
Li15 C90 N16 C91 -135.4(4)
C89 C90 N16 C94 144.0(3)
Li15 C90 N16 C94 103.4(4)
C89 C90 N16 Li15 40.5(4)
C93 C94 N16 C91 38.5(4)
C95 C94 N16 C91 161.6(4)
Li15 C94 N16 C91 131.2(4)
C93 C94 N16 C90 164.7(3)
C95 C94 N16 C90 -72.1(5)
Li15 C94 N16 C90 -102.5(4)
C93 C94 N16 Li15 -92.7(4)
C95 C94 N16 Li15 30.4(5)
O7 Li15 N16 C91 -5.9(9)
O8 Li15 N16 C91 -122.8(4)
N15 Li15 N16 C91 112.0(4)
O7 Li15 N16 C90 -133.5(7)
O8 Li15 N16 C90 109.7(3)
N15 Li15 N16 C90 -15.5(3)
O7 Li15 N16 C94 109.8(7)
O8 Li15 N16 C94 -7.1(4)
N15 Li15 N16 C94 -132.3(3)
C10 C11 O1 Li4 -173.3(4)
Li2 C11 O1 Li4 146.1(5)
C10 C11 O1 Li3 -47.8(11)
Li2 C11 O1 Li3 -88.3(9)
Li4 C11 O1 Li3 125.6(10)
C10 C11 O1 Li2 40.6(5)
Li4 C11 O1 Li2 -146.1(5)
N3 Li4 O1 C11 165.1(4)
N5 Li4 O1 C11 -23.9(9)
N3 Li4 O1 Li3 1.9(4)
N5 Li4 O1 Li3 172.9(8)
N3 Li4 O1 Li2 -59.4(6)
N5 Li4 O1 Li2 111.7(8)
O2 Li3 O1 C11 97.7(10)
N4 Li3 O1 C11 -14.8(14)
N3 Li3 O1 C11 -132.6(8)
O2 Li3 O1 Li4 -131.5(4)
N4 Li3 O1 Li4 116.0(7)
N3 Li3 O1 Li4 -1.8(4)
O2 Li3 O1 Li2 4.3(3)
N4 Li3 O1 Li2 -108.2(7)
N3 Li3 O1 Li2 134.0(4)
O2 Li2 O1 C11 -163.4(4)
N2 Li2 O1 C11 -18.7(4)
N1 Li2 O1 C11 76.5(5)
O2 Li2 O1 Li4 57.7(6)
N2 Li2 O1 Li4 -157.6(4)
N1 Li2 O1 Li4 -62.4(6)
O2 Li2 O1 Li3 -4.4(3)
N2 Li2 O1 Li3 140.3(4)
N1 Li2 O1 Li3 -124.5(5)
C22 C23 O2 Li1 -171.4(4)
Li3 C23 O2 Li1 146.0(4)
C22 C23 O2 Li2 -44.6(13)
Li3 C23 O2 Li2 -87.1(12)
Li1 C23 O2 Li2 126.8(13)
C22 C23 O2 Li3 42.5(5)
Li1 C23 O2 Li3 -146.0(4)
N15 Li1 O2 C23 -18.7(8)
N1 Li1 O2 C23 168.4(4)
N15 Li1 O2 Li2 174.1(8)
N1 Li1 O2 Li2 1.2(3)
N15 Li1 O2 Li3 114.9(7)
N1 Li1 O2 Li3 -58.0(6)
O1 Li2 O2 C23 95.1(12)
N2 Li2 O2 C23 -14.6(16)
N1 Li2 O2 C23 -131.9(11)
O1 Li2 O2 Li1 -134.2(4)
N2 Li2 O2 Li1 116.1(7)
N1 Li2 O2 Li1 -1.1(3)
O1 Li2 O2 Li3 4.3(3)
N2 Li2 O2 Li3 -105.4(7)
N1 Li2 O2 Li3 137.3(4)
O1 Li3 O2 C23 -168.4(4)
N4 Li3 O2 C23 -20.7(4)
N3 Li3 O2 C23 75.2(5)
O1 Li3 O2 Li1 54.9(5)
N4 Li3 O2 Li1 -157.4(4)
N3 Li3 O2 Li1 -61.5(6)
O1 Li3 O2 Li2 -4.4(3)
N4 Li3 O2 Li2 143.2(4)
N3 Li3 O2 Li2 -120.9(4)
C34 C35 O3 Li8 -176.0(4)
Li6 C35 O3 Li8 146.4(4)
C34 C35 O3 Li7 -50.6(11)
Li6 C35 O3 Li7 -88.2(10)
Li8 C35 O3 Li7 125.4(11)
C34 C35 O3 Li6 37.6(5)
Li8 C35 O3 Li6 -146.4(4)
N9 Li8 O3 C35 -21.2(8)
N7 Li8 O3 C35 163.8(3)
N9 Li8 O3 Li7 175.6(7)
N7 Li8 O3 Li7 0.6(3)
N9 Li8 O3 Li6 113.1(7)
N7 Li8 O3 Li6 -61.9(5)
O4 Li7 O3 C35 96.8(10)
N8 Li7 O3 C35 -14.9(15)
N7 Li7 O3 C35 -130.8(9)
O4 Li7 O3 Li8 -133.0(4)
N8 Li7 O3 Li8 115.3(8)
N7 Li7 O3 Li8 -0.6(3)
O4 Li7 O3 Li6 3.7(3)
N8 Li7 O3 Li6 -107.9(8)
N7 Li7 O3 Li6 136.2(4)
O4 Li6 O3 C35 -163.0(3)
N6 Li6 O3 C35 -14.9(4)
N5 Li6 O3 C35 80.2(4)
O4 Li6 O3 Li8 59.7(5)
N6 Li6 O3 Li8 -152.2(4)
N5 Li6 O3 Li8 -57.1(6)
O4 Li6 O3 Li7 -3.9(3)
N6 Li6 O3 Li7 144.2(3)
N5 Li6 O3 Li7 -120.8(4)
C46 C47 O4 Li5 -178.0(7)
Li7 C47 O4 Li5 144.9(5)
C46 C47 O4 Li6 -52.1(19)
Li7 C47 O4 Li6 -89.2(14)
Li5 C47 O4 Li6 125.9(16)
C46 C47 O4 Li7 37.1(9)
Li5 C47 O4 Li7 -144.9(5)
N3 Li5 O4 C47 -21.6(10)
N5 Li5 O4 C47 172.3(6)
N3 Li5 O4 Li6 171.5(8)
N5 Li5 O4 Li6 5.4(4)
N3 Li5 O4 Li7 109.8(7)
N5 Li5 O4 Li7 -56.3(6)
O3 Li6 O4 C47 96.4(15)
N6 Li6 O4 C47 -17.7(19)
N5 Li6 O4 C47 -134.8(13)
O3 Li6 O4 Li5 -133.9(4)
N6 Li6 O4 Li5 112.0(7)
N5 Li6 O4 Li5 -5.0(4)
O3 Li6 O4 Li7 3.8(3)
N6 Li6 O4 Li7 -110.4(7)
N5 Li6 O4 Li7 132.6(4)
O3 Li7 O4 C47 -167.7(5)
N8 Li7 O4 C47 -18.8(6)
N7 Li7 O4 C47 75.9(6)
O3 Li7 O4 Li5 57.8(5)
N8 Li7 O4 Li5 -153.3(4)
N7 Li7 O4 Li5 -58.6(6)
O3 Li7 O4 Li6 -3.9(3)
N8 Li7 O4 Li6 144.9(3)
N7 Li7 O4 Li6 -120.4(4)
C58 C59 O5 Li12 -169.4(5)
Li10 C59 O5 Li12 147.6(5)
C58 C59 O5 Li11 -40.3(15)
Li10 C59 O5 Li11 -83.3(13)
Li12 C59 O5 Li11 129.1(15)
C58 C59 O5 Li10 43.0(5)
Li12 C59 O5 Li10 -147.6(5)
N11 Li12 O5 C59 174.6(4)
N13 Li12 O5 C59 -23.3(10)
N11 Li12 O5 Li11 6.0(4)
N13 Li12 O5 Li11 168.1(9)
N11 Li12 O5 Li10 -52.5(7)
N13 Li12 O5 Li10 109.5(9)
O6 Li11 O5 C59 91.0(14)
N12 Li11 O5 C59 -21.8(18)
N11 Li11 O5 C59 -138.0(12)
O6 Li11 O5 Li12 -136.6(5)
N12 Li11 O5 Li12 110.6(7)
N11 Li11 O5 Li12 -5.6(4)
O6 Li11 O5 Li10 4.6(3)
N12 Li11 O5 Li10 -108.3(7)
N11 Li11 O5 Li10 135.6(4)
O6 Li10 O5 C59 -170.0(4)
N10 Li10 O5 C59 -20.3(4)
N9 Li10 O5 C59 75.2(5)
O6 Li10 O5 Li12 54.2(6)
N10 Li10 O5 Li12 -156.1(4)
N9 Li10 O5 Li12 -60.5(7)
O6 Li10 O5 Li11 -4.7(4)
N10 Li10 O5 Li11 144.9(4)
N9 Li10 O5 Li11 -119.5(5)
C70 C71 O6 Li9 -176.8(4)
Li11 C71 O6 Li9 145.8(5)
C70 C71 O6 Li10 -55.1(12)
Li11 C71 O6 Li10 -92.5(10)
Li9 C71 O6 Li10 121.7(11)
C70 C71 O6 Li11 37.4(5)
Li9 C71 O6 Li11 -145.8(5)
N9 Li9 O6 C71 164.6(4)
N7 Li9 O6 C71 -20.0(8)
N9 Li9 O6 Li10 1.5(4)
N7 Li9 O6 Li10 176.8(7)
N9 Li9 O6 Li11 -60.9(6)
N7 Li9 O6 Li11 114.5(7)
O5 Li10 O6 C71 102.0(10)
N10 Li10 O6 C71 -12.1(16)
N9 Li10 O6 C71 -127.8(10)
O5 Li10 O6 Li9 -131.6(4)
N10 Li10 O6 Li9 114.4(8)
N9 Li10 O6 Li9 -1.4(3)
O5 Li10 O6 Li11 4.6(3)
N10 Li10 O6 Li11 -109.5(8)
N9 Li10 O6 Li11 134.7(4)
O5 Li11 O6 C71 -164.7(4)
N12 Li11 O6 C71 -15.2(4)
N11 Li11 O6 C71 78.2(5)
O5 Li11 O6 Li9 58.6(6)
N12 Li11 O6 Li9 -152.0(4)
N11 Li11 O6 Li9 -58.5(6)
O5 Li11 O6 Li10 -4.8(4)
N12 Li11 O6 Li10 144.7(4)
N11 Li11 O6 Li10 -121.9(5)
C82 C83 O7 Li16 174.8(11)
Li14 C83 O7 Li16 150.4(7)
C82 C83 O7 Li15 -63.2(19)
Li14 C83 O7 Li15 -87.5(10)
Li16 C83 O7 Li15 122.0(12)
C82 C83 O7 Li14 24.3(16)
Li16 C83 O7 Li14 -150.4(7)
N1 Li16 O7 C83 -21.8(11)
N15 Li16 O7 C83 163.8(8)
N1 Li16 O7 Li15 177.7(7)
N15 Li16 O7 Li15 3.2(4)
N1 Li16 O7 Li14 117.7(7)
N15 Li16 O7 Li14 -56.8(6)
O8 Li15 O7 C83 98.2(10)
N16 Li15 O7 C83 -15.7(15)
N15 Li15 O7 C83 -130.9(10)
O8 Li15 O7 Li16 -133.8(4)
N16 Li15 O7 Li16 112.2(7)
N15 Li15 O7 Li16 -3.0(3)
O8 Li15 O7 Li14 5.1(3)
N16 Li15 O7 Li14 -108.8(7)
N15 Li15 O7 Li14 135.9(4)
O8 Li14 O7 C83 -161.9(8)
N14 Li14 O7 C83 -12.0(8)
N13 Li14 O7 C83 81.6(9)
O8 Li14 O7 Li16 55.8(5)
N14 Li14 O7 Li16 -154.4(4)
N13 Li14 O7 Li16 -60.7(6)
O8 Li14 O7 Li15 -5.3(3)
N14 Li14 O7 Li15 144.6(3)
N13 Li14 O7 Li15 -121.7(5)
C94 C95 O8 Li13 -171.4(5)
Li15 C95 O8 Li13 147.9(5)
C94 C95 O8 Li14 -49.3(12)
Li15 C95 O8 Li14 -89.9(10)
Li13 C95 O8 Li14 122.1(11)
C94 C95 O8 Li15 40.6(5)
Li13 C95 O8 Li15 -147.9(5)
N13 Li13 O8 C95 165.1(4)
N11 Li13 O8 C95 -28.7(10)
N13 Li13 O8 Li14 1.2(4)
N11 Li13 O8 Li14 167.5(9)
N13 Li13 O8 Li15 -60.3(7)
N11 Li13 O8 Li15 105.9(8)
O7 Li14 O8 C95 99.4(10)
N14 Li14 O8 C95 -10.6(15)
N13 Li14 O8 C95 -127.7(9)
O7 Li14 O8 Li13 -134.1(4)
N14 Li14 O8 Li13 115.9(8)
N13 Li14 O8 Li13 -1.2(4)
O7 Li14 O8 Li15 5.1(3)
N14 Li14 O8 Li15 -105.0(7)
N13 Li14 O8 Li15 138.0(4)
O7 Li15 O8 C95 -165.9(4)
N16 Li15 O8 C95 -18.3(4)
N15 Li15 O8 C95 78.1(5)
O7 Li15 O8 Li13 57.2(6)
N16 Li15 O8 Li13 -155.1(4)
N15 Li15 O8 Li13 -58.7(7)
O7 Li15 O8 Li14 -5.3(3)
N16 Li15 O8 Li14 142.4(3)
N15 Li15 O8 Li14 -121.3(5)
C97 C98 O9 C99 175.7(9)
C100 C99 O9 C98 178.5(9)
C101 C102 O10 C103 177.5(11)
C104 C103 O10 C102 179.2(9)
